data_4343996
loop_
_publ_author_name
'Hu, Tuo-Ping'
'Zhao, Ya-Qin'
'Jagli\<ci\'c, Zvonko'
'Yu, Kai'
'Wang, Xing-Po'
'Sun, Di'

_publ_section_title
;
 Four Hybrid Materials Based on Preyssler P5W30 Polyoxometalate and
 First-Row Transition-Metal Complex.
;
_journal_issue 15
_journal_name_full 'Inorganic chemistry'
_journal_page_first 7415
_journal_page_last 7423
_journal_paper_doi 10.1021/acs.inorgchem.5b00962
_journal_volume 54
_journal_year 2015
_chemical_formula_sum 'C54 H46 Cu10 K N42 O125 P5 W30'
_chemical_formula_weight 9628.18
_chemical_name_systematic
; 
 ? 
;
_space_group_IT_number 14
_symmetry_cell_setting monoclinic
_symmetry_space_group_name_Hall '-P 2yn'
_symmetry_space_group_name_H-M 'P 1 21/n 1'
_atom_sites_solution_hydrogens geom
_atom_sites_solution_primary direct
_atom_sites_solution_secondary difmap
_audit_creation_method SHELXL-97
_cell_angle_alpha 90.00
_cell_angle_beta 95.2863(15)
_cell_angle_gamma 90.00
_cell_formula_units_Z 2
_cell_length_a 21.5819(17)
_cell_length_b 19.2279(16)
_cell_length_c 25.740(2)
_cell_measurement_temperature 298(2)
_cell_volume 10636.0(15)
_computing_cell_refinement 'Bruker SAINT'
_computing_data_collection 'Bruker APEX II'
_computing_data_reduction 'Bruker SAINT'
_computing_molecular_graphics 'Bruker SAINT'
_computing_publication_material 'Bruker SAINT'
_computing_structure_refinement 'SHELXL-97 (Sheldrick, 1997)'
_computing_structure_solution 'SHELXS-97 (Sheldrick, 1990)'
_diffrn_ambient_temperature 298(2)
_diffrn_measured_fraction_theta_full 0.993
_diffrn_measured_fraction_theta_max 0.993
_diffrn_measurement_device_type 'Bruker APEX-II CCD'
_diffrn_measurement_method '\f and \w scans'
_diffrn_radiation_monochromator graphite
_diffrn_radiation_source 'fine-focus sealed tube'
_diffrn_radiation_type MoK\a
_diffrn_radiation_wavelength 0.71073
_diffrn_reflns_av_R_equivalents 0.0541
_diffrn_reflns_av_sigmaI/netI 0.0629
_diffrn_reflns_limit_h_max 23
_diffrn_reflns_limit_h_min -25
_diffrn_reflns_limit_k_max 13
_diffrn_reflns_limit_k_min -22
_diffrn_reflns_limit_l_max 30
_diffrn_reflns_limit_l_min -30
_diffrn_reflns_number 52194
_diffrn_reflns_theta_full 25.00
_diffrn_reflns_theta_max 25.00
_diffrn_reflns_theta_min 1.91
_exptl_absorpt_coefficient_mu 17.270
_exptl_absorpt_correction_T_max 0.4239
_exptl_absorpt_correction_T_min 0.2770
_exptl_absorpt_correction_type multi-scan
_exptl_absorpt_process_details sadabs
_exptl_crystal_colour pale-blue
_exptl_crystal_density_diffrn 3.006
_exptl_crystal_density_method 'not measured'
_exptl_crystal_description rod
_exptl_crystal_F_000 8536
_exptl_crystal_size_max 0.10
_exptl_crystal_size_mid 0.08
_exptl_crystal_size_min 0.06
_platon_squeeze_details
;
;
_refine_diff_density_max 2.341
_refine_diff_density_min -2.360
_refine_diff_density_rms 0.434
_refine_ls_extinction_method none
_refine_ls_goodness_of_fit_ref 1.054
_refine_ls_hydrogen_treatment constr
_refine_ls_matrix_type full
_refine_ls_number_parameters 1414
_refine_ls_number_reflns 18676
_refine_ls_number_restraints 489
_refine_ls_restrained_S_all 1.042
_refine_ls_R_factor_all 0.1197
_refine_ls_R_factor_gt 0.0997
_refine_ls_shift/su_max 0.001
_refine_ls_shift/su_mean 0.000
_refine_ls_structure_factor_coef Fsqd
_refine_ls_weighting_details 'calc w=1/[\s^2^(Fo^2^)+(0.1578P)^2^+381.5507P] where P=(Fo^2^+2Fc^2^)/3'
_refine_ls_weighting_scheme calc
_refine_ls_wR_factor_gt 0.2673
_refine_ls_wR_factor_ref 0.2796
_reflns_number_gt 13423
_reflns_number_total 18676
_reflns_threshold_expression >2sigma(I)
_cod_data_source_file ic5b00962_si_002.cif
_cod_data_source_block p2
_cod_depositor_comments 'Adding full bibliography for 4343995--4343998.cif.'
_cod_original_cell_volume 10635.9(15)
_cod_original_sg_symbol_H-M p2(1)/n
_cod_database_code 4343996

loop_
_symmetry_equiv_pos_as_xyz
'x, y, z'
'-x+1/2, y+1/2, -z+1/2'
'-x, -y, -z'
'x-1/2, -y-1/2, z-1/2'

loop_
_atom_site_label
_atom_site_type_symbol
_atom_site_fract_x
_atom_site_fract_y
_atom_site_fract_z
_atom_site_U_iso_or_equiv
_atom_site_adp_type
_atom_site_occupancy
_atom_site_symmetry_multiplicity
_atom_site_calc_flag
_atom_site_refinement_flags
W1 W 0.76237(5) 0.64948(7) 0.52995(6) 0.0610(3) Uani 1 1 d .
W2 W 0.69997(6) 0.64716(7) 0.66311(6) 0.0667(4) Uani 1 1 d .
W3 W 0.57954(6) 0.55951(7) 0.73885(5) 0.0635(3) Uani 1 1 d .
W4 W 0.44658(6) 0.42999(8) 0.73244(5) 0.0630(4) Uani 1 1 d .
W5 W 0.35850(6) 0.30117(7) 0.64116(5) 0.0579(3) Uani 1 1 d .
W6 W 0.25588(5) 0.42381(6) 0.60690(5) 0.0583(3) Uani 1 1 d .
W7 W 0.34737(6) 0.55417(7) 0.69251(5) 0.0571(3) Uani 1 1 d .
W8 W 0.47831(7) 0.68367(6) 0.70340(5) 0.0612(3) Uani 1 1 d .
W9 W 0.59672(6) 0.76918(6) 0.62449(5) 0.0603(3) Uani 1 1 d .
W10 W 0.66310(6) 0.77546(6) 0.49364(6) 0.0636(4) Uani 1 1 d .
W11 W 0.50625(11) 0.72081(11) 0.43349(9) 0.0459(5) Uani 0.50 1 d P
W12 W 0.47483(10) 0.66619(11) 0.36664(8) 0.0439(5) Uani 0.50 1 d P
W13 W 0.41745(10) 0.59514(12) 0.34360(10) 0.0472(5) Uani 0.50 1 d PD
W14 W 0.34560(10) 0.53659(13) 0.36114(9) 0.0454(5) Uani 0.50 1 d P
W15 W 0.29722(10) 0.50973(12) 0.41859(9) 0.0466(5) Uani 0.50 1 d P
W16 W 0.28655(10) 0.53376(12) 0.49338(9) 0.0446(5) Uani 0.50 1 d P
W17 W 0.31699(10) 0.58352(11) 0.55287(9) 0.0442(5) Uani 0.50 1 d P
W18 W 0.38002(10) 0.66064(11) 0.57765(10) 0.0466(5) Uani 0.50 1 d P
W19 W 0.44441(10) 0.71542(11) 0.56417(9) 0.0465(5) Uani 0.50 1 d P
W20 W 0.49775(11) 0.74433(11) 0.50024(9) 0.0466(5) Uani 0.50 1 d PD
Cu1 Cu 0.11548(14) 0.41587(15) 0.68376(12) 0.0436(7) Uani 1 1 d .
Cu2 Cu 0.23671(14) 0.33875(15) 0.75853(12) 0.0444(7) Uani 1 1 d .
Cu3 Cu 0.27992(14) 0.17093(15) 0.72772(12) 0.0450(7) Uani 1 1 d .
Cu4 Cu 0.18002(14) 0.09010(15) 0.63911(11) 0.0422(7) Uani 1 1 d .
Cu5 Cu -0.16429(15) 0.25356(16) 0.34229(12) 0.0465(7) Uani 1 1 d .
P1 P 0.4783(7) 0.5350(7) 0.6321(5) 0.048(3) Uani 0.50 1 d P
P2 P 0.5535(7) 0.5996(7) 0.6095(6) 0.048(3) Uani 0.50 1 d P
P3 P 0.6085(7) 0.6300(9) 0.5461(6) 0.060(4) Uani 0.50 1 d P
P4 P 0.6220(7) 0.6051(6) 0.4667(5) 0.044(3) Uani 0.50 1 d P
P5 P 0.5891(7) 0.5447(8) 0.3974(6) 0.056(4) Uani 0.50 1 d P
K1 K 0.4508(8) 0.5599(9) 0.4821(6) 0.068(4) Uani 0.50 1 d P
O1 O 0.8391(11) 0.6517(14) 0.5440(10) 0.090(9) Uani 1 1 d .
O2 O 0.7508(8) 0.5529(11) 0.5401(9) 0.063(6) Uani 1 1 d .
O3 O 0.7413(10) 0.6727(12) 0.6012(8) 0.069(6) Uani 1 1 d .
O4 O 0.7698(11) 0.6510(11) 0.7070(9) 0.072(6) Uani 1 1 d .
O5 O 0.6439(9) 0.6145(12) 0.7126(7) 0.062(5) Uani 1 1 d .
O6 O 0.6095(8) 0.4863(9) 0.7001(7) 0.051(4) Uani 1 1 d .
O7 O 0.6181(8) 0.5431(11) 0.7989(8) 0.056(5) Uani 1 1 d .
O8 O 0.5063(8) 0.5032(11) 0.7452(7) 0.056(5) Uani 1 1 d .
O9 O 0.5111(9) 0.3888(9) 0.6957(7) 0.053(4) Uani 1 1 d .
O10 O 0.4593(13) 0.3911(12) 0.7936(8) 0.087(9) Uani 1 1 d .
O11 O 0.3895(10) 0.3657(11) 0.7041(11) 0.080(7) Uani 1 1 d .
O12 O 0.4388(9) 0.2917(11) 0.6304(9) 0.065(6) Uani 1 1 d .
O13 O 0.3491(11) 0.2337(10) 0.6826(9) 0.068(6) Uani 1 1 d .
O14 O 0.2640(8) 0.1017(8) 0.6765(6) 0.042(4) Uani 1 1 d .
H14 H 0.2961 0.0723 0.6686 0.050 Uiso 1 1 calc R
O15 O 0.2097(10) 0.1096(18) 0.5615(7) 0.096(10) Uani 1 1 d .
O16 O 0.1839(8) 0.4098(11) 0.7321(7) 0.057(5) Uani 1 1 d .
H16 H 0.1947 0.4527 0.7470 0.069 Uiso 1 1 calc R
O17 O 0.2787(9) 0.3427(8) 0.6458(6) 0.044(4) Uani 1 1 d .
O18 O 0.3794(8) 0.4899(9) 0.7449(7) 0.050(4) Uani 1 1 d .
O19 O 0.3577(9) 0.3990(10) 0.5901(11) 0.074(7) Uani 1 1 d .
O20 O 0.5328(9) 0.6410(11) 0.7567(8) 0.062(5) Uani 1 1 d .
O21 O 0.5216(8) 0.5916(9) 0.6665(9) 0.060(5) Uani 1 1 d .
O22 O 0.5247(16) 0.4795(15) 0.6139(11) 0.039(5) Uani 0.50 1 d PU
O23 O 0.5747(16) 0.5250(15) 0.5962(11) 0.039(5) Uani 0.50 1 d PU
O24 O 0.6147(11) 0.6563(12) 0.6075(11) 0.091(9) Uani 1 1 d .
O25 O 0.6688(9) 0.7443(10) 0.6625(7) 0.056(5) Uani 1 1 d .
O26 O 0.6236(17) 0.5534(19) 0.5523(12) 0.047(5) Uani 0.50 1 d PU
O27 O 0.6240(17) 0.5284(18) 0.4896(12) 0.047(5) Uani 0.50 1 d PU
O28 O 0.6576(9) 0.6597(10) 0.5101(8) 0.062(5) Uani 1 1 d .
O29 O 0.7467(9) 0.7470(9) 0.5118(8) 0.055(5) Uani 1 1 d .
O30 O 0.6085(17) 0.4883(18) 0.4358(12) 0.047(5) Uani 0.50 1 d PU
O31 O 0.5778(14) 0.5092(10) 0.3424(10) 0.086(8) Uani 1 1 d .
O32 O 0.6698(9) 0.7442(9) 0.4236(8) 0.055(5) Uani 1 1 d .
O33 O 0.6757(10) 0.8631(14) 0.4822(7) 0.078(7) Uani 1 1 d .
O34 O 0.6508(12) 0.7838(10) 0.5623(8) 0.069(6) Uani 1 1 d .
O35 O 0.6004(10) 0.8577(13) 0.6460(13) 0.096(9) Uani 1 1 d .
O36 O 0.5449(11) 0.7349(12) 0.6765(10) 0.084(8) Uani 1 1 d .
O37 O 0.4508(11) 0.7532(11) 0.7379(7) 0.066(6) Uani 1 1 d .
O38 O 0.4162(10) 0.6176(11) 0.7126(7) 0.062(5) Uani 1 1 d .
O39 O 0.2936(10) 0.5967(13) 0.7268(8) 0.070(6) Uani 1 1 d .
O40 O 0.2906(10) 0.4780(8) 0.6610(6) 0.053(5) Uani 1 1 d .
O41 O 0.2362(8) 0.3726(9) 0.5475(7) 0.048(4) Uani 1 1 d .
O42 O 0.1783(7) 0.4330(10) 0.6185(7) 0.048(4) Uani 1 1 d .
O43 O 0.0399(10) 0.3971(12) 0.7440(8) 0.067(5) Uani 1 1 d .
O44 O 0.4491(14) 0.5775(18) 0.5809(11) 0.041(5) Uani 0.50 1 d PU
O45 O 0.5041(14) 0.6202(18) 0.5732(11) 0.040(5) Uani 0.50 1 d PU
O46 O 0.5467(17) 0.6440(16) 0.513(2) 0.065(8) Uani 0.50 1 d PU
O47 O 0.5528(17) 0.6242(16) 0.462(2) 0.065(8) Uani 0.50 1 d PU
O48 O 0.5222(15) 0.5818(16) 0.4078(11) 0.036(7) Uani 0.50 1 d PU
O49 O 0.5762(7) 0.7704(8) 0.4746(7) 0.043(4) Uani 1 1 d .
O50 O 0.5267(11) 0.7636(9) 0.5776(10) 0.072(6) Uani 1 1 d .
O51 O 0.4389(9) 0.6991(9) 0.6334(7) 0.053(5) Uani 1 1 d .
O52 O 0.3359(9) 0.5997(10) 0.6297(7) 0.056(5) Uani 1 1 d .
O53 O 0.2664(8) 0.5015(10) 0.5630(7) 0.055(5) Uani 1 1 d .
O54 O 0.234(3) 0.554(3) 0.392(3) 0.108(18) Uani 0.50 1 d PU
O55 O 0.2265(17) 0.5838(19) 0.4755(14) 0.050(8) Uani 0.50 1 d PU
O56 O 0.2532(18) 0.644(2) 0.5517(16) 0.058(9) Uani 0.50 1 d PU
O57 O 0.3223(17) 0.722(2) 0.5615(17) 0.063(10) Uani 0.50 1 d PDU
O58 O 0.406(2) 0.786(3) 0.558(2) 0.090(15) Uani 0.50 1 d PDU
O59 O 0.460(2) 0.816(2) 0.4876(18) 0.073(12) Uani 0.50 1 d PU
O60 O 0.4718(14) 0.7991(15) 0.4108(6) 0.039(7) Uani 0.50 1 d PDU
O61 O 0.439(2) 0.735(2) 0.3335(19) 0.076(12) Uani 0.50 1 d PU
O62 O 0.3655(14) 0.6595(15) 0.3052(12) 0.051(8) Uani 0.50 1 d PDU
O63 O 0.2861(19) 0.597(2) 0.3304(16) 0.063(10) Uani 0.50 1 d PU
O64 O 0.2975(9) 0.4470(10) 0.3563(7) 0.056(5) Uani 1 1 d .
O65 O 0.3208(18) 0.550(2) 0.4275(15) 0.051(3) Uani 0.50 1 d PU
O66 O 0.312(2) 0.557(2) 0.4827(17) 0.051(3) Uani 0.50 1 d PU
O67 O 0.3311(17) 0.5956(19) 0.5214(17) 0.051(3) Uani 0.50 1 d PU
O68 O 0.3768(18) 0.646(2) 0.5479(18) 0.051(3) Uani 0.50 1 d PU
O69 O 0.4323(17) 0.6982(19) 0.5294(17) 0.051(3) Uani 0.50 1 d PU
O70 O 0.4674(19) 0.713(2) 0.4997(15) 0.051(3) Uani 0.50 1 d PU
O71 O 0.473(2) 0.697(2) 0.4327(16) 0.052(3) Uani 0.50 1 d PU
O72 O 0.4605(17) 0.661(2) 0.4030(17) 0.052(3) Uani 0.50 1 d PU
O73 O 0.4124(18) 0.616(2) 0.3701(18) 0.052(3) Uani 0.50 1 d PU
O74 O 0.3548(18) 0.563(2) 0.3865(18) 0.052(3) Uani 0.50 1 d PU
O75 O -0.2533(12) 0.2804(15) 0.3567(12) 0.095(8) Uani 1 1 d .
O76 O -0.2022(8) 0.2402(8) 0.2706(7) 0.043(4) Uani 1 1 d .
H76 H -0.1667 0.2216 0.2540 0.052 Uiso 1 1 calc R
O77 O -0.0739(9) 0.2355(13) 0.3227(9) 0.074(6) Uani 1 1 d .
N1 N -0.1413(11) 0.3614(11) 0.3190(8) 0.050(4) Uani 1 1 d U
N2 N -0.1585(11) 0.3846(10) 0.2715(8) 0.047(4) Uani 1 1 d U
N3 N -0.1438(11) 0.4476(10) 0.2649(8) 0.047(4) Uani 1 1 d U
H3 H -0.1512 0.4702 0.2361 0.057 Uiso 1 1 calc R
N4 N -0.1133(11) 0.4754(11) 0.3113(8) 0.050(4) Uani 1 1 d U
N5 N -0.0107(10) 0.4195(11) 0.5553(9) 0.050(3) Uani 1 1 d U
N6 N -0.0167(11) 0.4186(13) 0.6333(10) 0.059(4) Uani 1 1 d U
N7 N 0.0457(10) 0.4152(12) 0.6284(9) 0.053(4) Uani 1 1 d U
N8 N 0.1366(10) 0.3014(11) 0.6776(9) 0.048(4) Uani 1 1 d U
N9 N 0.1885(9) 0.2823(10) 0.7076(8) 0.043(3) Uani 1 1 d U
N10 N 0.2054(9) 0.2187(11) 0.6968(9) 0.047(4) Uani 1 1 d U
N11 N 0.1644(9) 0.1961(11) 0.6565(9) 0.049(4) Uani 1 1 d U
N12 N -0.0741(10) 0.2487(11) 0.4890(8) 0.047(3) Uani 1 1 d U
N13 N -0.1347(10) 0.2516(12) 0.5045(9) 0.052(4) Uani 1 1 d U
N14 N -0.1381(9) 0.2515(11) 0.4176(8) 0.044(3) Uani 1 1 d U
N15 N -0.0924(10) -0.0795(12) 0.3863(8) 0.050(4) Uani 1 1 d U
N16 N 0.0108(11) -0.0655(12) 0.3923(9) 0.054(4) Uani 1 1 d U
N17 N -0.0068(10) -0.0753(11) 0.4392(8) 0.049(3) Uani 1 1 d U
N18 N 0.1764(9) -0.1269(10) 0.6523(8) 0.042(3) Uani 1 1 d U
N19 N 0.2177(9) -0.1025(10) 0.6925(8) 0.041(3) Uani 1 1 d U
N20 N 0.2229(9) -0.0397(10) 0.6857(7) 0.038(3) Uani 1 1 d U
H20 H 0.2473 -0.0140 0.7059 0.045 Uiso 1 1 calc R
N21 N 0.1889(9) -0.0147(10) 0.6457(8) 0.040(3) Uani 1 1 d U
C1 C -0.1125(13) 0.4197(13) 0.3445(9) 0.047(3) Uani 1 1 d U
C2 C -0.0808(13) 0.4235(12) 0.3982(9) 0.044(3) Uani 1 1 d U
C3 C -0.1184(13) 0.4286(13) 0.4322(10) 0.048(4) Uani 1 1 d U
H3A H -0.1605 0.4326 0.4211 0.058 Uiso 1 1 calc R
C4 C -0.1004(13) 0.4285(13) 0.4876(10) 0.050(4) Uani 1 1 d U
H4 H -0.1276 0.4348 0.5132 0.060 Uiso 1 1 calc R
C5 C -0.0352(12) 0.4176(13) 0.4975(10) 0.046(3) Uani 1 1 d U
C6 C 0.0017(12) 0.4107(13) 0.4616(9) 0.044(4) Uani 1 1 d U
H6 H 0.0442 0.4054 0.4702 0.053 Uiso 1 1 calc R
C7 C -0.0235(13) 0.4113(13) 0.4085(10) 0.048(4) Uani 1 1 d U
H7 H 0.0018 0.4030 0.3818 0.057 Uiso 1 1 calc R
C8 C -0.0527(14) 0.4276(15) 0.5941(11) 0.056(4) Uani 1 1 d U
H8 H -0.0952 0.4370 0.5908 0.068 Uiso 1 1 calc R
C9 C 0.0462(12) 0.4129(14) 0.5782(11) 0.049(4) Uani 1 1 d U
H9 H 0.0817 0.4074 0.5607 0.059 Uiso 1 1 calc R
C10 C 0.1245(12) 0.2465(14) 0.6487(11) 0.050(3) Uani 1 1 d U
C11 C 0.0697(12) 0.2458(14) 0.6037(11) 0.049(4) Uani 1 1 d U
C12 C 0.0149(12) 0.2455(14) 0.6183(11) 0.048(4) Uani 1 1 d U
H12 H 0.0089 0.2443 0.6536 0.058 Uiso 1 1 calc R
C13 C -0.0388(12) 0.2469(14) 0.5787(10) 0.048(4) Uani 1 1 d U
H13 H -0.0796 0.2477 0.5875 0.058 Uiso 1 1 calc R
C14 C -0.0246(12) 0.2470(13) 0.5279(10) 0.047(3) Uani 1 1 d U
C15 C 0.0329(13) 0.2489(13) 0.5131(10) 0.049(4) Uani 1 1 d U
H15 H 0.0393 0.2488 0.4778 0.059 Uiso 1 1 calc R
C16 C 0.0854(14) 0.2511(14) 0.5527(10) 0.052(4) Uani 1 1 d U
H16A H 0.1263 0.2556 0.5445 0.063 Uiso 1 1 calc R
C17 C -0.0727(12) 0.2530(13) 0.4379(9) 0.042(4) Uani 1 1 d U
H17 H -0.0380 0.2562 0.4192 0.051 Uiso 1 1 calc R
C18 C -0.1724(13) 0.2534(15) 0.4582(10) 0.050(4) Uani 1 1 d U
H18 H -0.2156 0.2557 0.4555 0.060 Uiso 1 1 calc R
C19 C -0.0397(13) -0.0705(15) 0.3595(11) 0.054(4) Uani 1 1 d U
H19 H -0.0402 -0.0683 0.3234 0.065 Uiso 1 1 calc R
C20 C -0.0679(12) -0.0861(13) 0.4379(10) 0.046(4) Uani 1 1 d U
H20A H -0.0901 -0.0961 0.4663 0.055 Uiso 1 1 calc R
C21 C 0.0311(13) -0.0740(14) 0.4863(10) 0.052(4) Uani 1 1 d U
C22 C 0.0099(13) -0.0930(14) 0.5330(10) 0.049(4) Uani 1 1 d U
H22 H -0.0312 -0.1052 0.5365 0.058 Uiso 1 1 calc R
C23 C 0.0557(12) -0.0921(14) 0.5743(11) 0.050(4) Uani 1 1 d U
H23 H 0.0434 -0.1080 0.6059 0.060 Uiso 1 1 calc R
C24 C 0.1164(13) -0.0714(14) 0.5755(10) 0.050(4) Uani 1 1 d U
C25 C 0.1390(14) -0.0558(15) 0.5292(11) 0.055(4) Uani 1 1 d U
H25 H 0.1808 -0.0444 0.5286 0.066 Uiso 1 1 calc R
C26 C 0.0988(14) -0.0565(14) 0.4811(11) 0.055(4) Uani 1 1 d U
H26 H 0.1135 -0.0469 0.4490 0.066 Uiso 1 1 calc R
C27 C 0.1588(11) -0.0726(13) 0.6235(10) 0.044(3) Uani 1 1 d U
O1W O 0.475(2) 0.531(3) 0.480(2) 0.069(14) Uani 0.50 1 d PU

loop_
_atom_site_aniso_label
_atom_site_aniso_U_11
_atom_site_aniso_U_22
_atom_site_aniso_U_33
_atom_site_aniso_U_23
_atom_site_aniso_U_13
_atom_site_aniso_U_12
W1 0.0414(6) 0.0570(7) 0.0839(9) 0.0002(6) 0.0015(6) -0.0052(5)
W2 0.0565(7) 0.0676(8) 0.0726(9) -0.0172(6) -0.0120(6) -0.0003(6)
W3 0.0655(8) 0.0762(8) 0.0476(7) -0.0089(6) -0.0020(6) 0.0103(6)
W4 0.0636(8) 0.0844(9) 0.0423(6) 0.0100(6) 0.0115(5) 0.0195(6)
W5 0.0490(6) 0.0623(7) 0.0648(7) 0.0231(6) 0.0180(5) 0.0070(5)
W6 0.0446(6) 0.0557(7) 0.0779(8) 0.0177(6) 0.0228(6) 0.0064(5)
W7 0.0603(7) 0.0633(7) 0.0510(7) 0.0059(5) 0.0224(5) 0.0136(6)
W8 0.0793(9) 0.0549(7) 0.0505(7) -0.0088(5) 0.0113(6) 0.0094(6)
W9 0.0646(8) 0.0505(6) 0.0647(8) -0.0075(5) 0.0000(6) -0.0076(5)
W10 0.0523(7) 0.0526(7) 0.0863(9) 0.0132(6) 0.0079(6) -0.0060(5)
W11 0.0470(12) 0.0427(11) 0.0493(12) 0.0085(9) 0.0100(10) 0.0022(9)
W12 0.0441(11) 0.0492(11) 0.0391(11) 0.0034(9) 0.0077(9) 0.0029(9)
W13 0.0461(12) 0.0499(12) 0.0457(12) 0.0013(10) 0.0054(10) 0.0022(9)
W14 0.0386(11) 0.0553(12) 0.0425(12) 0.0034(10) 0.0046(9) 0.0000(9)
W15 0.0406(11) 0.0520(12) 0.0471(12) 0.0012(9) 0.0035(9) 0.0007(10)
W16 0.0377(11) 0.0513(12) 0.0453(12) 0.0049(9) 0.0072(9) -0.0009(9)
W17 0.0443(11) 0.0460(11) 0.0435(12) -0.0006(9) 0.0110(9) 0.0028(9)
W18 0.0471(12) 0.0464(11) 0.0479(12) -0.0027(10) 0.0127(10) 0.0022(9)
W19 0.0501(12) 0.0426(11) 0.0477(13) -0.0003(9) 0.0095(10) -0.0002(9)
W20 0.0461(11) 0.0411(11) 0.0536(12) 0.0033(9) 0.0099(9) 0.0007(9)
Cu1 0.0405(16) 0.0412(15) 0.0467(17) 0.0000(13) -0.0085(13) -0.0028(12)
Cu2 0.0424(16) 0.0406(15) 0.0474(17) -0.0014(13) -0.0116(13) 0.0021(12)
Cu3 0.0461(17) 0.0418(15) 0.0444(17) -0.0035(13) -0.0094(13) 0.0014(13)
Cu4 0.0455(16) 0.0388(15) 0.0403(16) -0.0019(12) -0.0060(13) -0.0019(12)
Cu5 0.0498(17) 0.0464(16) 0.0409(16) -0.0026(13) -0.0086(13) 0.0034(14)
P1 0.064(9) 0.051(7) 0.030(6) -0.005(5) 0.012(6) -0.010(6)
P2 0.051(8) 0.042(7) 0.051(8) -0.008(6) -0.002(6) 0.001(6)
P3 0.052(8) 0.072(10) 0.053(9) -0.009(7) -0.006(7) -0.002(7)
P4 0.059(8) 0.036(6) 0.038(7) 0.008(5) 0.007(6) -0.019(6)
P5 0.051(8) 0.059(8) 0.060(9) -0.008(7) 0.007(7) -0.013(7)
K1 0.066(9) 0.073(10) 0.067(9) -0.008(7) 0.012(7) 0.003(8)
O1 0.070(14) 0.101(18) 0.091(17) 0.059(15) -0.033(13) -0.025(13)
O2 0.039(10) 0.064(12) 0.085(15) 0.029(11) -0.005(9) -0.014(9)
O3 0.067(13) 0.090(15) 0.052(12) -0.008(11) 0.023(10) -0.015(11)
O4 0.082(15) 0.068(13) 0.068(14) 0.004(11) 0.019(12) -0.038(12)
O5 0.048(11) 0.089(15) 0.050(11) -0.027(10) 0.015(9) -0.012(10)
O6 0.039(9) 0.053(10) 0.063(12) -0.010(9) 0.021(8) 0.002(8)
O7 0.026(8) 0.083(13) 0.060(12) -0.013(10) 0.004(8) 0.015(8)
O8 0.044(10) 0.080(13) 0.045(10) -0.027(9) 0.008(8) -0.003(9)
O9 0.056(11) 0.050(10) 0.052(11) 0.001(8) -0.010(9) -0.003(8)
O10 0.14(2) 0.068(13) 0.044(11) 0.026(10) -0.027(13) -0.056(15)
O11 0.058(13) 0.059(12) 0.12(2) -0.036(13) -0.016(12) 0.002(10)
O12 0.042(10) 0.066(12) 0.092(15) -0.036(11) 0.034(10) -0.025(9)
O13 0.082(15) 0.051(11) 0.075(14) 0.025(10) 0.022(12) -0.010(10)
O14 0.053(10) 0.045(9) 0.029(8) -0.004(7) 0.012(7) -0.001(8)
O15 0.047(12) 0.22(3) 0.026(10) 0.010(14) 0.010(9) -0.006(15)
O16 0.045(10) 0.072(12) 0.055(11) 0.012(9) -0.002(8) 0.028(9)
O17 0.074(12) 0.043(9) 0.016(7) 0.002(6) 0.007(7) 0.008(8)
O18 0.044(10) 0.049(10) 0.057(11) 0.014(8) 0.010(8) -0.003(8)
O19 0.044(11) 0.044(10) 0.13(2) -0.004(12) 0.000(12) -0.009(9)
O20 0.052(11) 0.079(13) 0.062(12) -0.026(10) 0.038(10) -0.011(10)
O21 0.034(9) 0.048(10) 0.094(15) 0.001(10) -0.013(9) -0.009(8)
O22 0.061(15) 0.033(11) 0.022(10) 0.000(8) -0.007(10) 0.019(10)
O23 0.061(15) 0.033(11) 0.022(10) 0.001(8) -0.007(10) 0.019(10)
O24 0.068(14) 0.066(13) 0.13(2) -0.035(14) -0.054(14) 0.022(11)
O25 0.054(11) 0.063(12) 0.053(11) -0.009(9) 0.003(9) -0.022(9)
O26 0.056(12) 0.056(12) 0.029(10) 0.010(9) 0.002(9) 0.012(10)
O27 0.056(12) 0.056(12) 0.029(10) 0.010(9) 0.002(9) 0.012(10)
O28 0.045(10) 0.061(12) 0.075(14) -0.018(10) -0.016(9) -0.018(9)
O29 0.052(11) 0.038(9) 0.076(13) 0.006(9) 0.009(9) -0.007(8)
O30 0.056(12) 0.056(12) 0.029(10) 0.010(9) 0.002(9) 0.012(10)
O31 0.13(2) 0.041(11) 0.085(16) -0.004(11) 0.017(15) 0.040(13)
O32 0.049(10) 0.051(10) 0.068(12) 0.012(9) 0.023(9) -0.009(8)
O33 0.068(13) 0.13(2) 0.039(10) -0.005(11) -0.002(9) -0.061(14)
O34 0.114(18) 0.049(11) 0.043(11) -0.001(9) -0.003(11) -0.007(11)
O35 0.045(12) 0.078(16) 0.16(3) -0.028(17) 0.006(14) -0.012(11)
O36 0.074(15) 0.073(14) 0.100(18) 0.024(13) -0.019(13) -0.049(12)
O37 0.094(16) 0.063(12) 0.041(10) -0.024(9) 0.005(10) 0.013(11)
O38 0.066(12) 0.073(13) 0.044(10) -0.004(9) -0.010(9) -0.014(10)
O39 0.057(12) 0.103(17) 0.049(11) 0.005(11) -0.004(9) -0.009(12)
O40 0.089(14) 0.032(8) 0.035(9) -0.007(7) -0.015(9) 0.005(9)
O41 0.039(9) 0.052(10) 0.053(11) -0.010(8) 0.010(8) -0.002(8)
O42 0.018(7) 0.082(13) 0.044(10) -0.016(9) 0.004(7) -0.010(8)
O43 0.058(12) 0.080(14) 0.061(13) 0.005(11) 0.001(10) -0.014(11)
O44 0.037(12) 0.066(14) 0.022(10) -0.011(10) 0.021(9) 0.010(11)
O45 0.037(12) 0.065(14) 0.022(10) -0.011(10) 0.021(9) 0.010(11)
O46 0.046(14) 0.021(11) 0.13(3) -0.014(13) 0.003(16) 0.015(10)
O47 0.046(14) 0.021(11) 0.13(3) -0.014(13) 0.003(16) 0.015(10)
O48 0.044(10) 0.042(10) 0.023(9) 0.008(8) 0.008(8) 0.005(8)
O49 0.035(8) 0.038(8) 0.056(10) -0.011(7) 0.001(7) -0.005(7)
O50 0.086(15) 0.023(8) 0.106(17) -0.010(9) 0.008(13) -0.020(9)
O51 0.068(12) 0.041(9) 0.054(11) -0.012(8) 0.025(9) -0.015(8)
O52 0.056(11) 0.069(12) 0.044(10) 0.013(9) 0.008(9) 0.016(9)
O53 0.044(10) 0.069(12) 0.051(11) 0.013(9) 0.000(8) -0.029(9)
O54 0.107(18) 0.108(18) 0.108(18) -0.001(4) 0.010(4) 0.000(4)
O55 0.049(9) 0.051(9) 0.050(9) 0.001(4) 0.005(4) 0.000(4)
O56 0.058(10) 0.057(10) 0.058(10) 0.000(4) 0.004(4) 0.002(4)
O57 0.062(11) 0.064(11) 0.064(11) 0.001(4) 0.006(4) 0.001(4)
O58 0.091(15) 0.090(15) 0.089(15) 0.000(4) 0.008(4) 0.000(4)
O59 0.073(12) 0.074(12) 0.073(12) -0.002(4) 0.008(4) -0.001(4)
O60 0.038(8) 0.040(8) 0.040(8) 0.001(4) 0.004(4) -0.001(4)
O61 0.076(13) 0.076(13) 0.075(13) -0.002(4) 0.007(4) 0.000(4)
O62 0.051(9) 0.051(9) 0.051(9) 0.001(3) 0.006(3) 0.000(3)
O63 0.063(11) 0.064(11) 0.062(11) 0.001(4) 0.006(4) 0.000(4)
O64 0.070(12) 0.053(10) 0.041(10) -0.009(8) -0.018(9) -0.010(9)
O65 0.047(7) 0.049(7) 0.058(8) 0.007(6) 0.006(6) 0.005(6)
O66 0.047(7) 0.049(7) 0.058(8) 0.008(6) 0.007(6) 0.005(6)
O67 0.047(7) 0.049(7) 0.058(8) 0.007(6) 0.007(6) 0.006(6)
O68 0.047(7) 0.049(7) 0.058(8) 0.007(6) 0.007(6) 0.006(6)
O69 0.046(7) 0.048(7) 0.058(9) 0.006(6) 0.007(7) 0.006(6)
O70 0.046(8) 0.048(8) 0.059(9) 0.006(7) 0.007(7) 0.006(7)
O71 0.048(8) 0.050(8) 0.058(9) 0.009(7) 0.006(7) 0.004(7)
O72 0.048(7) 0.050(8) 0.058(9) 0.009(6) 0.006(7) 0.004(6)
O73 0.048(7) 0.050(7) 0.058(8) 0.008(6) 0.006(7) 0.004(6)
O74 0.048(7) 0.049(7) 0.058(8) 0.008(6) 0.006(6) 0.005(6)
O75 0.072(16) 0.10(2) 0.11(2) -0.020(16) 0.023(15) 0.018(14)
O76 0.042(9) 0.034(8) 0.049(10) -0.001(7) -0.015(8) 0.005(7)
O77 0.043(11) 0.097(17) 0.081(16) -0.004(13) -0.001(10) 0.001(11)
N1 0.067(8) 0.043(7) 0.038(7) -0.006(6) 0.000(7) 0.000(7)
N2 0.067(8) 0.039(7) 0.034(7) 0.000(6) -0.005(7) 0.002(7)
N3 0.066(8) 0.038(7) 0.036(7) 0.006(6) -0.006(7) 0.000(7)
N4 0.066(8) 0.042(7) 0.039(7) 0.002(6) -0.012(7) 0.002(7)
N5 0.045(7) 0.055(7) 0.047(7) -0.002(6) -0.011(6) 0.005(6)
N6 0.050(8) 0.067(8) 0.058(8) -0.005(8) -0.002(7) 0.007(7)
N7 0.046(7) 0.056(8) 0.054(8) -0.004(7) -0.007(7) 0.005(7)
N8 0.040(7) 0.050(7) 0.051(8) 0.007(7) -0.021(6) 0.000(6)
N9 0.028(7) 0.042(7) 0.052(8) -0.003(6) -0.026(6) -0.003(6)
N10 0.032(7) 0.048(7) 0.059(8) -0.008(7) -0.013(6) -0.004(6)
N11 0.036(7) 0.045(7) 0.062(8) -0.002(7) -0.016(7) -0.011(6)
N12 0.048(7) 0.049(7) 0.042(6) -0.008(6) -0.006(6) 0.006(6)
N13 0.046(7) 0.062(8) 0.046(7) 0.004(7) -0.007(7) 0.008(7)
N14 0.039(7) 0.055(8) 0.038(7) 0.000(7) -0.003(6) -0.008(7)
N15 0.052(8) 0.058(8) 0.039(7) -0.001(7) 0.002(7) -0.013(7)
N16 0.054(8) 0.061(8) 0.046(7) -0.004(7) 0.006(7) 0.002(7)
N17 0.054(7) 0.051(7) 0.040(6) -0.005(6) 0.002(6) -0.009(6)
N18 0.038(7) 0.039(7) 0.048(7) -0.006(6) -0.008(6) -0.007(6)
N19 0.037(7) 0.041(7) 0.043(7) -0.014(6) -0.008(6) -0.005(6)
N20 0.036(7) 0.038(6) 0.039(7) -0.012(6) 0.001(6) -0.006(6)
N21 0.043(7) 0.038(7) 0.040(7) -0.002(6) 0.004(6) -0.009(6)
C1 0.063(7) 0.044(6) 0.032(6) -0.008(6) -0.007(6) -0.002(6)
C2 0.058(7) 0.039(7) 0.033(7) -0.005(6) -0.006(6) -0.002(6)
C3 0.060(8) 0.042(8) 0.039(8) 0.000(7) -0.009(7) -0.008(7)
C4 0.060(8) 0.046(8) 0.042(8) -0.001(7) -0.008(7) 0.000(7)
C5 0.049(7) 0.049(7) 0.037(7) -0.001(6) -0.012(6) -0.002(6)
C6 0.051(8) 0.048(8) 0.032(7) -0.006(7) -0.005(7) -0.006(7)
C7 0.061(8) 0.048(8) 0.032(7) -0.005(7) -0.004(7) -0.008(7)
C8 0.049(8) 0.064(8) 0.053(8) -0.004(8) -0.010(7) 0.002(8)
C9 0.040(8) 0.054(8) 0.052(8) -0.002(7) -0.004(7) 0.004(7)
C10 0.041(7) 0.049(7) 0.058(7) 0.003(6) -0.011(6) -0.006(6)
C11 0.044(7) 0.050(7) 0.051(7) -0.006(6) -0.009(7) -0.001(6)
C12 0.039(8) 0.057(8) 0.047(8) -0.007(7) -0.003(7) 0.003(7)
C13 0.044(8) 0.055(8) 0.044(8) -0.008(7) -0.004(7) -0.002(7)
C14 0.050(7) 0.047(7) 0.042(7) -0.004(6) -0.004(6) 0.006(6)
C15 0.060(8) 0.042(8) 0.043(8) -0.004(7) -0.008(7) 0.003(7)
C16 0.059(8) 0.048(8) 0.047(8) -0.004(7) -0.010(7) 0.006(7)
C17 0.042(8) 0.048(8) 0.036(7) -0.008(7) 0.000(7) -0.003(7)
C18 0.045(8) 0.063(8) 0.041(8) 0.003(7) -0.009(7) -0.005(7)
C19 0.051(8) 0.065(9) 0.046(8) 0.002(8) 0.006(7) -0.007(8)
C20 0.047(8) 0.051(8) 0.038(7) -0.005(7) 0.002(7) -0.011(7)
C21 0.057(7) 0.055(7) 0.042(7) -0.001(6) -0.004(6) -0.006(7)
C22 0.050(8) 0.054(8) 0.039(8) 0.001(7) -0.009(7) 0.004(7)
C23 0.051(8) 0.053(8) 0.043(8) -0.003(7) -0.009(7) 0.000(7)
C24 0.049(7) 0.052(7) 0.047(7) -0.002(6) -0.005(6) -0.002(6)
C25 0.053(8) 0.059(8) 0.052(8) 0.003(7) -0.007(7) -0.005(8)
C26 0.058(8) 0.057(8) 0.047(8) 0.003(7) -0.007(7) -0.002(8)
C27 0.041(7) 0.046(6) 0.045(7) -0.003(6) -0.002(6) -0.006(6)
O1W 0.067(16) 0.068(16) 0.070(16) 0.001(10) 0.001(10) 0.004(10)

loop_
_atom_type_symbol
_atom_type_description
_atom_type_scat_dispersion_real
_atom_type_scat_dispersion_imag
_atom_type_scat_source
C C 0.0033 0.0016 'International Tables Vol C Tables 4.2.6.8 and 6.1.1.4'
H H 0.0000 0.0000 'International Tables Vol C Tables 4.2.6.8 and 6.1.1.4'
Cu Cu 0.3201 1.2651 'International Tables Vol C Tables 4.2.6.8 and 6.1.1.4'
K K 0.2009 0.2494 'International Tables Vol C Tables 4.2.6.8 and 6.1.1.4'
N N 0.0061 0.0033 'International Tables Vol C Tables 4.2.6.8 and 6.1.1.4'
O O 0.0106 0.0060 'International Tables Vol C Tables 4.2.6.8 and 6.1.1.4'
P P 0.1023 0.0942 'International Tables Vol C Tables 4.2.6.8 and 6.1.1.4'
W W -0.8490 6.8722 'International Tables Vol C Tables 4.2.6.8 and 6.1.1.4'

loop_
_geom_angle_atom_site_label_1
_geom_angle_atom_site_label_2
_geom_angle_atom_site_label_3
_geom_angle
_geom_angle_site_symmetry_1
_geom_angle_site_symmetry_3
O1 W1 O2 97.8(10) . .
O1 W1 O29 100.0(10) . .
O2 W1 O29 162.0(8) . .
O1 W1 O3 95.8(12) . .
O2 W1 O3 92.8(10) . .
O29 W1 O3 87.5(9) . .
O1 W1 O41 96.5(11) . 3_666
O2 W1 O41 86.8(9) . 3_666
O29 W1 O41 89.1(8) . 3_666
O3 W1 O41 167.6(8) . 3_666
O1 W1 O28 173.6(10) . .
O2 W1 O28 88.6(8) . .
O29 W1 O28 73.6(7) . .
O3 W1 O28 83.2(9) . .
O41 W1 O28 84.5(7) 3_666 .
O4 W2 O64 99.4(9) . 3_666
O4 W2 O5 98.0(9) . .
O64 W2 O5 84.2(9) 3_666 .
O4 W2 O3 94.7(9) . .
O64 W2 O3 89.9(9) 3_666 .
O5 W2 O3 166.7(8) . .
O4 W2 O25 103.3(9) . .
O64 W2 O25 157.2(8) 3_666 .
O5 W2 O25 94.4(9) . .
O3 W2 O25 86.4(9) . .
O4 W2 O24 173.1(9) . .
O64 W2 O24 87.0(8) 3_666 .
O5 W2 O24 85.4(11) . .
O3 W2 O24 82.5(11) . .
O25 W2 O24 70.3(8) . .
O7 W3 O6 100.3(9) . .
O7 W3 O5 96.5(9) . .
O6 W3 O5 86.0(8) . .
O7 W3 O8 98.8(9) . .
O6 W3 O8 87.0(7) . .
O5 W3 O8 164.1(8) . .
O7 W3 O20 98.9(9) . .
O6 W3 O20 160.8(9) . .
O5 W3 O20 92.7(8) . .
O8 W3 O20 89.2(8) . .
O7 W3 O21 171.9(8) . .
O6 W3 O21 87.6(8) . .
O5 W3 O21 85.5(8) . .
O8 W3 O21 80.0(8) . .
O20 W3 O21 73.2(8) . .
O10 W4 O11 96.5(11) . .
O10 W4 O18 99.6(12) . .
O11 W4 O18 88.9(9) . .
O10 W4 O8 96.5(9) . .
O11 W4 O8 166.6(11) . .
O18 W4 O8 92.2(8) . .
O10 W4 O9 101.9(12) . .
O11 W4 O9 91.0(9) . .
O18 W4 O9 158.4(8) . .
O8 W4 O9 83.1(7) . .
O10 W4 O31 172.6(12) . 3_666
O11 W4 O31 85.2(11) . 3_666
O18 W4 O31 73.2(8) . 3_666
O8 W4 O31 82.3(9) . 3_666
O9 W4 O31 85.2(8) . 3_666
O13 W5 O12 101.1(11) . .
O13 W5 O17 96.8(9) . .
O12 W5 O17 160.6(9) . .
O13 W5 O32 98.6(10) . 3_666
O12 W5 O32 93.1(8) . 3_666
O17 W5 O32 91.6(7) . 3_666
O13 W5 O11 90.8(11) . .
O12 W5 O11 86.4(9) . .
O17 W5 O11 86.0(8) . .
O32 W5 O11 170.5(9) 3_666 .
O13 W5 O19 171.2(10) . .
O12 W5 O19 87.2(9) . .
O17 W5 O19 74.6(7) . .
O32 W5 O19 83.8(8) 3_666 .
O11 W5 O19 86.7(10) . .
O42 W6 O41 92.6(8) . .
O42 W6 O40 98.3(9) . .
O41 W6 O40 168.5(8) . .
O42 W6 O17 101.6(9) . .
O41 W6 O17 91.6(7) . .
O40 W6 O17 89.9(7) . .
O42 W6 O53 101.1(9) . .
O41 W6 O53 87.6(8) . .
O40 W6 O53 86.6(8) . .
O17 W6 O53 157.3(8) . .
O42 W6 O19 174.0(8) . .
O41 W6 O19 83.4(8) . .
O40 W6 O19 86.0(9) . .
O17 W6 O19 74.1(8) . .
O53 W6 O19 83.3(8) . .
O39 W7 O52 100.5(9) . .
O39 W7 O18 99.3(9) . .
O52 W7 O18 160.2(8) . .
O39 W7 O38 95.7(10) . .
O52 W7 O38 88.5(9) . .
O18 W7 O38 90.0(8) . .
O39 W7 O40 97.9(9) . .
O52 W7 O40 88.0(8) . .
O18 W7 O40 88.9(7) . .
O38 W7 O40 166.4(9) . .
O39 W7 O31 172.3(9) . 3_666
O52 W7 O31 87.2(8) . 3_666
O18 W7 O31 73.1(8) . 3_666
O38 W7 O31 83.6(10) . 3_666
O40 W7 O31 83.1(9) . 3_666
O37 W8 O38 100.1(10) . .
O37 W8 O20 100.4(9) . .
O38 W8 O20 91.0(8) . .
O37 W8 O36 95.2(12) . .
O38 W8 O36 163.3(10) . .
O20 W8 O36 92.8(9) . .
O37 W8 O51 102.4(9) . .
O38 W8 O51 87.9(8) . .
O20 W8 O51 157.0(7) . .
O36 W8 O51 82.3(9) . .
O37 W8 O21 173.6(9) . .
O38 W8 O21 81.4(8) . .
O20 W8 O21 73.3(7) . .
O36 W8 O21 84.2(10) . .
O51 W8 O21 83.8(7) . .
O35 W9 O25 94.1(10) . .
O35 W9 O50 105.5(10) . .
O25 W9 O50 160.2(8) . .
O35 W9 O36 97.0(13) . .
O25 W9 O36 93.3(9) . .
O50 W9 O36 86.7(10) . .
O35 W9 O34 95.6(11) . .
O25 W9 O34 86.4(9) . .
O50 W9 O34 89.3(10) . .
O36 W9 O34 167.4(9) . .
O35 W9 O24 166.4(10) . .
O25 W9 O24 72.4(8) . .
O50 W9 O24 87.9(8) . .
O36 W9 O24 85.9(12) . .
O34 W9 O24 82.1(10) . .
O33 W10 O34 96.8(9) . .
O33 W10 O49 99.9(9) . .
O34 W10 O49 91.5(10) . .
O33 W10 O29 99.3(9) . .
O34 W10 O29 90.4(10) . .
O49 W10 O29 160.3(7) . .
O33 W10 O32 96.7(8) . .
O34 W10 O32 166.3(8) . .
O49 W10 O32 84.3(8) . .
O29 W10 O32 89.4(9) . .
O33 W10 O28 174.0(9) . .
O34 W10 O28 83.7(8) . .
O49 W10 O28 86.0(7) . .
O29 W10 O28 74.8(7) . .
O32 W10 O28 83.0(8) . .
O71 W11 O72 32(3) . .
O71 W11 O60 98(3) . .
O72 W11 O60 102.8(16) . .
O71 W11 W20 90(3) . .
O72 W11 W20 121.0(15) . .
O60 W11 W20 91.4(8) . .
O71 W11 O70 64(3) . .
O72 W11 O70 94(2) . .
O60 W11 O70 98.7(13) . .
W20 W11 O70 26.7(13) . .
O71 W11 O49 150(3) . .
O72 W11 O49 164.4(13) . .
O60 W11 O49 92.5(11) . .
W20 W11 O49 61.0(5) . .
O70 W11 O49 86.5(14) . .
O71 W11 W12 60(3) . .
O72 W11 W12 29.0(15) . .
O60 W11 W12 93.6(8) . .
W20 W11 W12 149.66(17) . .
O70 W11 W12 123.1(13) . .
O49 W11 W12 148.4(5) . .
O71 W11 O12 116(3) . 3_666
O72 W11 O12 84.6(16) . 3_666
O60 W11 O12 95.1(11) . 3_666
W20 W11 O12 151.4(6) . 3_666
O70 W11 O12 166.0(12) . 3_666
O49 W11 O12 90.9(7) . 3_666
W12 W11 O12 57.7(5) . 3_666
O71 W11 O47 84(3) . .
O72 W11 O47 79.0(16) . .
O60 W11 O47 178.0(14) . .
W20 W11 O47 88.5(13) . .
O70 W11 O47 82.1(16) . .
O49 W11 O47 85.7(11) . .
W12 W11 O47 87.5(12) . .
O12 W11 O47 84.0(14) 3_666 .
O71 W11 K1 40(3) . .
O72 W11 K1 50.6(14) . .
O60 W11 K1 135.4(11) . .
W20 W11 K1 79.5(3) . .
O70 W11 K1 56.7(12) . .
O49 W11 K1 119.1(6) . .
W12 W11 K1 76.0(3) . .
O12 W11 K1 113.6(6) 3_666 .
O47 W11 K1 46.6(11) . .
O72 W12 O73 65(3) . .
O72 W12 O61 112(3) . .
O73 W12 O61 98(2) . .
O72 W12 O71 29(2) . .
O73 W12 O71 93(2) . .
O61 W12 O71 100(2) . .
O72 W12 W13 88(2) . .
O73 W12 W13 25.0(16) . .
O61 W12 W13 98.7(16) . .
O71 W12 W13 117.2(15) . .
O72 W12 O9 141(2) . 3_666
O73 W12 O9 85.3(17) . 3_666
O61 W12 O9 96.1(17) . 3_666
O71 W12 O9 164.1(13) . 3_666
W13 W12 O9 60.3(6) . 3_666
O72 W12 O12 111(2) . 3_666
O73 W12 O12 166.9(15) . 3_666
O61 W12 O12 94.6(17) . 3_666
O71 W12 O12 86.2(16) . 3_666
W13 W12 O12 150.3(5) . 3_666
O9 W12 O12 92.0(8) 3_666 3_666
O72 W12 W11 53(2) . .
O73 W12 W11 116.9(17) . .
O61 W12 W11 96.7(16) . .
O71 W12 W11 24.1(15) . .
W13 W12 W11 140.85(16) . .
O9 W12 W11 152.2(5) 3_666 .
O12 W12 W11 62.4(6) 3_666 .
O72 W12 O48 69(2) . .
O73 W12 O48 83.4(16) . .
O61 W12 O48 178.1(18) . .
O71 W12 O48 80.2(14) . .
W13 W12 O48 83.0(9) . .
O9 W12 O48 83.9(9) 3_666 .
O12 W12 O48 83.6(11) 3_666 .
W11 W12 O48 82.5(8) . .
O72 W12 K1 29(2) . .
O73 W12 K1 57.3(15) . .
O61 W12 K1 137.5(16) . .
O71 W12 K1 53.2(14) . .
W13 W12 K1 73.5(3) . .
O9 W12 K1 113.8(6) 3_666 .
O12 W12 K1 112.8(8) 3_666 .
W11 W12 K1 70.8(3) . .
O48 W12 K1 43.8(8) . .
O73 W13 O62 90(3) . .
O73 W13 W12 61(3) . .
O62 W13 W12 91.7(11) . .
O73 W13 O74 61(3) . .
O62 W13 O74 95.7(16) . .
W12 W13 O74 121.8(14) . .
O73 W13 O9 122(3) . 3_666
O62 W13 O9 94.8(12) . 3_666
W12 W13 O9 61.5(5) . 3_666
O74 W13 O9 168.8(12) . 3_666
O73 W13 O6 145(3) . 3_666
O62 W13 O6 95.3(12) . 3_666
W12 W13 O6 153.2(5) . 3_666
O74 W13 O6 83.3(15) . 3_666
O9 W13 O6 92.0(7) 3_666 3_666
O73 W13 W14 85(3) . .
O62 W13 W14 93.0(11) . .
W12 W13 W14 146.07(17) . .
O74 W13 W14 24.3(14) . .
O9 W13 W14 151.0(6) 3_666 .
O6 W13 W14 59.4(5) 3_666 .
O73 W13 O72 35(3) . .
O62 W13 O72 100.6(15) . .
W12 W13 O72 28.5(11) . .
O74 W13 O72 93.7(18) . .
O9 W13 O72 88.0(12) 3_666 .
O6 W13 O72 164.0(11) 3_666 .
W14 W13 O72 117.9(11) . .
O73 W13 O22 91(3) . 3_666
O62 W13 O22 178.8(14) . 3_666
W12 W13 O22 89.4(9) . 3_666
O74 W13 O22 84.0(15) . 3_666
O9 W13 O22 85.4(11) 3_666 3_666
O6 W13 O22 83.5(10) 3_666 3_666
W14 W13 O22 86.2(10) . 3_666
O72 W13 O22 80.6(13) . 3_666
O73 W13 K1 45(3) . .
O62 W13 K1 133.7(12) . .
W12 W13 K1 76.3(3) . .
O74 W13 K1 57.6(13) . .
O9 W13 K1 116.4(6) 3_666 .
O6 W13 K1 115.5(6) 3_666 .
W14 W13 K1 76.2(3) . .
O72 W13 K1 51.2(11) . .
O22 W13 K1 47.1(8) 3_666 .
O74 W14 O63 94(3) . .
O74 W14 O65 42(3) . .
O63 W14 O65 93.4(17) . .
O74 W14 W15 71(3) . .
O63 W14 W15 95.2(13) . .
O65 W14 W15 28.4(13) . .
O74 W14 O6 131(3) . 3_666
O63 W14 O6 99.8(14) . 3_666
O65 W14 O6 166.1(13) . 3_666
W15 W14 O6 151.6(5) . 3_666
O74 W14 W13 73(3) . .
O63 W14 W13 94.2(13) . .
O65 W14 W13 115.2(14) . .
W15 W14 W13 142.89(17) . .
O6 W14 W13 59.9(5) 3_666 .
O74 W14 O64 130(3) . .
O63 W14 O64 100.1(14) . .
O65 W14 O64 89.0(15) . .
W15 W14 O64 60.8(6) . .
O6 W14 O64 92.8(8) 3_666 .
W13 W14 O64 151.1(6) . .
O74 W14 O73 51(3) . .
O63 W14 O73 92.1(17) . .
O65 W14 O73 93.0(19) . .
W15 W14 O73 121.2(13) . .
O6 W14 O73 82.3(14) 3_666 .
W13 W14 O73 22.5(13) . .
O64 W14 O73 167.5(12) . .
O74 W14 O23 80(3) . 3_666
O63 W14 O23 172.5(15) . 3_666
O65 W14 O23 84.1(13) . 3_666
W15 W14 O23 86.0(8) . 3_666
O6 W14 O23 82.2(10) 3_666 3_666
W13 W14 O23 80.5(9) . 3_666
O64 W14 O23 87.0(10) . 3_666
O73 W14 O23 81.0(14) . 3_666
O74 W14 K1 35(3) . .
O63 W14 K1 129.1(13) . .
O65 W14 K1 54.3(13) . .
W15 W14 K1 74.1(3) . .
O6 W14 K1 112.9(6) 3_666 .
W13 W14 K1 72.2(3) . .
O64 W14 K1 115.4(6) . .
O73 W14 K1 57.2(12) . .
O23 W14 K1 44.2(8) 3_666 .
O65 W15 O54 95(3) . .
O65 W15 O74 45(3) . .
O54 W15 O74 95(2) . .
O65 W15 O66 49(3) . .
O54 W15 O66 101(2) . .
O74 W15 O66 93(2) . .
O65 W15 W14 70(2) . .
O54 W15 W14 91(2) . .
O74 W15 W14 25.0(15) . .
O66 W15 W14 118.3(14) . .
O65 W15 O2 132(2) . 3_666
O54 W15 O2 95(2) . 3_666
O74 W15 O2 169.9(13) . 3_666
O66 W15 O2 82.9(16) . 3_666
W14 W15 O2 156.4(7) . 3_666
O65 W15 O64 130(2) . .
O54 W15 O64 92(2) . .
O74 W15 O64 85.5(16) . .
O66 W15 O64 167.4(13) . .
W14 W15 O64 60.9(6) . .
O2 W15 O64 96.0(9) 3_666 .
O65 W15 W16 72(2) . .
O54 W15 W16 97(2) . .
O74 W15 W16 116.1(15) . .
O66 W15 W16 22.7(14) . .
W14 W15 W16 141.08(17) . .
O2 W15 W16 60.7(7) 3_666 .
O64 W15 W16 155.6(6) . .
O65 W15 O26 89(2) . 3_666
O54 W15 O26 175(2) . 3_666
O74 W15 O26 85.5(15) . 3_666
O66 W15 O26 84.4(15) . 3_666
W14 W15 O26 87.2(9) . 3_666
O2 W15 O26 84.7(11) 3_666 3_666
O64 W15 O26 83.1(11) . 3_666
W16 W15 O26 87.4(9) . 3_666
O65 W15 K1 40(2) . .
O54 W15 K1 135(2) . .
O74 W15 K1 56.1(14) . .
O66 W15 K1 54.0(13) . .
W14 W15 K1 75.2(3) . .
O2 W15 K1 114.7(6) 3_666 .
O64 W15 K1 116.3(6) . .
W16 W15 K1 72.2(3) . .
O26 W15 K1 49.2(10) 3_666 .
O66 W16 O55 98(3) . .
O66 W16 O67 49(3) . .
O55 W16 O67 96.5(18) . .
O66 W16 W17 78(3) . .
O55 W16 W17 98.0(13) . .
O67 W16 W17 29.5(15) . .
O66 W16 O65 42(3) . .
O55 W16 O65 90.9(16) . .
O67 W16 O65 91(2) . .
W17 W16 O65 120.1(13) . .
O66 W16 O53 136(3) . .
O55 W16 O53 101.8(14) . .
O67 W16 O53 89.8(16) . .
W17 W16 O53 60.6(5) . .
O65 W16 O53 167.2(12) . .
O66 W16 O2 126(3) . 3_666
O55 W16 O2 95.1(14) . 3_666
O67 W16 O2 167.9(14) . 3_666
W17 W16 O2 150.5(6) . 3_666
O65 W16 O2 85.9(15) . 3_666
O53 W16 O2 90.9(8) . 3_666
O66 W16 W15 69(3) . .
O55 W16 W15 91.3(13) . .
O67 W16 W15 118.0(16) . .
W17 W16 W15 146.79(17) . .
O65 W16 W15 27.5(13) . .
O53 W16 W15 147.9(6) . .
O2 W16 W15 58.5(6) 3_666 .
O66 W16 O27 76(3) . 3_666
O55 W16 O27 172.8(15) . 3_666
O67 W16 O27 81.1(15) . 3_666
W17 W16 O27 83.3(9) . 3_666
O65 W16 O27 82.4(13) . 3_666
O53 W16 O27 85.1(10) . 3_666
O2 W16 O27 86.9(11) 3_666 3_666
W15 W16 O27 83.9(8) . 3_666
O66 W16 K1 33(3) . .
O55 W16 K1 130.4(13) . .
O67 W16 K1 53.1(14) . .
W17 W16 K1 73.9(3) . .
O65 W16 K1 56.7(12) . .
O53 W16 K1 114.4(6) . .
O2 W16 K1 116.0(7) 3_666 .
W15 W16 K1 75.9(3) . .
O27 W16 K1 43.1(10) 3_666 .
O67 W17 O68 58(3) . .
O67 W17 O56 98(3) . .
O68 W17 O56 97.2(18) . .
O67 W17 O66 38(3) . .
O68 W17 O66 95(2) . .
O56 W17 O66 100.7(17) . .
O67 W17 W16 62(2) . .
O68 W17 W16 119.3(15) . .
O56 W17 W16 96.0(13) . .
O66 W17 W16 24.0(14) . .
O67 W17 O53 124(3) . .
O68 W17 O53 167.5(13) . .
O56 W17 O53 94.9(14) . .
O66 W17 O53 85.8(15) . .
W16 W17 O53 62.5(6) . .
O67 W17 O52 141(3) . .
O68 W17 O52 83.3(16) . .
O56 W17 O52 90.1(14) . .
O66 W17 O52 169.2(13) . .
W16 W17 O52 155.4(6) . .
O53 W17 O52 93.4(8) . .
O67 W17 W18 80(2) . .
O68 W17 W18 22.7(15) . .
O56 W17 W18 91.4(13) . .
O66 W17 W18 118.0(14) . .
W16 W17 W18 142.00(16) . .
O53 W17 W18 153.8(5) . .
O52 W17 W18 61.2(6) . .
O67 W17 O30 89(2) . 3_666
O68 W17 O30 84.5(16) . 3_666
O56 W17 O30 173.0(15) . 3_666
O66 W17 O30 85.9(14) . 3_666
W16 W17 O30 89.1(9) . 3_666
O53 W17 O30 83.2(12) . 3_666
O52 W17 O30 83.2(10) . 3_666
W18 W17 O30 87.5(10) . 3_666
O67 W17 K1 40(2) . .
O68 W17 K1 54.8(14) . .
O56 W17 K1 136.5(13) . .
O66 W17 K1 56.7(13) . .
W16 W17 K1 76.0(3) . .
O53 W17 K1 117.0(7) . .
O52 W17 K1 114.9(6) . .
W18 W17 K1 73.2(3) . .
O30 W17 K1 49.5(9) 3_666 .
O68 W18 O57 91(3) . .
O68 W18 W19 91(3) . .
O57 W18 W19 96.1(11) . .
O68 W18 O69 61(3) . .
O57 W18 O69 92.4(16) . .
W19 W18 O69 30.2(13) . .
O68 W18 O51 144(3) . .
O57 W18 O51 108.7(14) . .
W19 W18 O51 57.6(5) . .
O69 W18 O51 87.3(14) . .
O68 W18 W17 58(3) . .
O57 W18 W17 88.6(12) . .
W19 W18 W17 148.70(17) . .
O69 W18 W17 118.9(14) . .
O51 W18 W17 148.5(5) . .
O68 W18 O52 114(3) . .
O57 W18 O52 100.1(13) . .
W19 W18 O52 149.5(6) . .
O69 W18 O52 166.8(12) . .
O51 W18 O52 92.5(8) . .
W17 W18 O52 57.9(6) . .
O68 W18 O67 33(3) . .
O57 W18 O67 86.3(16) . .
W19 W18 O67 123.9(12) . .
O69 W18 O67 93.8(18) . .
O51 W18 O67 164.9(11) . .
W17 W18 O67 25.4(11) . .
O52 W18 O67 83.0(13) . .
O68 W18 O44 77(3) . .
O57 W18 O44 168.1(16) . .
W19 W18 O44 84.2(9) . .
O69 W18 O44 81.8(13) . .
O51 W18 O44 81.6(10) . .
W17 W18 O44 85.1(9) . .
O52 W18 O44 85.1(10) . .
O67 W18 O44 83.6(13) . .
O68 W18 K1 34(3) . .
O57 W18 K1 123.0(14) . .
W19 W18 K1 78.4(3) . .
O69 W18 K1 55.8(12) . .
O51 W18 K1 114.6(6) . .
W17 W18 K1 73.2(3) . .
O52 W18 K1 112.8(6) . .
O67 W18 K1 55.2(11) . .
O44 W18 K1 45.3(8) . .
O69 W19 O58 96(3) . .
O69 W19 O70 37(3) . .
O58 W19 O70 97(2) . .
O69 W19 W18 80(2) . .
O58 W19 W18 96.6(13) . .
O70 W19 W18 116.8(15) . .
O69 W19 O51 144(2) . .
O58 W19 O51 100(2) . .
O70 W19 O51 163.2(13) . .
W18 W19 O51 65.8(6) . .
O69 W19 O68 56(3) . .
O58 W19 O68 100.7(17) . .
O70 W19 O68 93(2) . .
W18 W19 O68 24.0(13) . .
O51 W19 O68 88.7(14) . .
O69 W19 O50 118(2) . .
O58 W19 O50 93.9(14) . .
O70 W19 O50 81.6(16) . .
W18 W19 O50 157.4(7) . .
O51 W19 O50 92.7(9) . .
O68 W19 O50 164.9(13) . .
O69 W19 W20 60(2) . .
O58 W19 W20 90.6(17) . .
O70 W19 W20 23.5(14) . .
W18 W19 W20 140.29(17) . .
O51 W19 W20 150.9(6) . .
O68 W19 W20 116.3(13) . .
O50 W19 W20 59.2(7) . .
O69 W19 O45 85(2) . .
O58 W19 O45 176.2(15) . .
O70 W19 O45 82.4(13) . .
W18 W19 O45 87.1(8) . .
O51 W19 O45 81.2(9) . .
O68 W19 O45 82.9(14) . .
O50 W19 O45 82.4(10) . .
W20 W19 O45 87.0(7) . .
O69 W19 K1 38(2) . .
O58 W19 K1 133.0(19) . .
O70 W19 K1 54.0(14) . .
W18 W19 K1 72.9(3) . .
O51 W19 K1 115.5(6) . .
O68 W19 K1 53.1(13) . .
O50 W19 K1 113.3(7) . .
W20 W19 K1 73.8(3) . .
O45 W19 K1 48.8(8) . .
O70 W20 O59 103(3) . .
O70 W20 W11 87(3) . .
O59 W20 W11 96.6(17) . .
O70 W20 O69 27(3) . .
O59 W20 O69 96(2) . .
W11 W20 O69 114.1(14) . .
O70 W20 O49 147(3) . .
O59 W20 O49 98.6(17) . .
W11 W20 O49 64.6(5) . .
O69 W20 O49 165.6(12) . .
O70 W20 O71 62(3) . .
O59 W20 O71 97(2) . .
W11 W20 O71 25.3(13) . .
O69 W20 O71 88.9(19) . .
O49 W20 O71 89.6(14) . .
O70 W20 O50 107(3) . .
O59 W20 O50 98.2(18) . .
W11 W20 O50 156.3(7) . .
O69 W20 O50 82.7(15) . .
O49 W20 O50 94.9(8) . .
O71 W20 O50 162.9(12) . .
O70 W20 W19 53(3) . .
O59 W20 W19 94.6(17) . .
W11 W20 W19 140.16(17) . .
O69 W20 W19 26.5(14) . .
O49 W20 W19 150.1(5) . .
O71 W20 W19 115.2(13) . .
O50 W20 W19 56.5(6) . .
O70 W20 O46 76(2) . .
O59 W20 O46 177(2) . .
W11 W20 O46 80.4(13) . .
O69 W20 O46 84.0(15) . .
O49 W20 O46 81.7(12) . .
O71 W20 O46 79.2(16) . .
O50 W20 O46 85.1(14) . .
W19 W20 O46 86.7(12) . .
O70 W20 K1 33(2) . .
O59 W20 K1 131.6(17) . .
W11 W20 K1 72.0(3) . .
O69 W20 K1 52.6(13) . .
O49 W20 K1 116.2(5) . .
O71 W20 K1 53.2(12) . .
O50 W20 K1 110.4(5) . .
W19 W20 K1 72.1(3) . .
O46 W20 K1 46.0(10) . .
O16 Cu1 N7 174.6(9) . .
O16 Cu1 N4 92.4(9) . 3_566
N7 Cu1 N4 91.8(9) . 3_566
O16 Cu1 N8 80.3(8) . .
N7 Cu1 N8 95.1(8) . .
N4 Cu1 N8 169.6(9) 3_566 .
O16 Cu1 O42 90.7(7) . .
N7 Cu1 O42 86.3(8) . .
N4 Cu1 O42 85.3(8) 3_566 .
N8 Cu1 O42 87.2(8) . .
O16 Cu1 O43 96.1(8) . .
N7 Cu1 O43 86.9(9) . .
N4 Cu1 O43 95.2(9) 3_566 .
N8 Cu1 O43 93.0(8) . .
O42 Cu1 O43 173.2(6) . .
O16 Cu2 N19 93.9(9) . 2_556
O16 Cu2 N9 83.7(9) . .
N19 Cu2 N9 177.7(8) 2_556 .
O16 Cu2 O76 167.4(8) . 4_666
N19 Cu2 O76 93.1(7) 2_556 4_666
N9 Cu2 O76 89.2(7) . 4_666
O14 Cu3 N10 87.6(8) . .
O14 Cu3 N2 95.0(8) . 4_666
N10 Cu3 N2 166.1(10) . 4_666
O14 Cu3 O76 168.2(7) . 4_666
N10 Cu3 O76 86.2(7) . 4_666
N2 Cu3 O76 93.4(7) 4_666 4_666
O14 Cu3 O13 95.9(8) . .
N10 Cu3 O13 95.5(9) . .
N2 Cu3 O13 97.9(9) 4_666 .
O76 Cu3 O13 74.8(8) 4_666 .
N15 Cu4 O14 170.5(8) 3_556 .
N15 Cu4 N21 90.3(9) 3_556 .
O14 Cu4 N21 89.7(7) . .
N15 Cu4 N11 90.2(9) 3_556 .
O14 Cu4 N11 86.9(7) . .
N21 Cu4 N11 162.2(9) . .
N15 Cu4 O15 93.9(8) 3_556 .
O14 Cu4 O15 95.3(7) . .
N21 Cu4 O15 102.3(11) . .
N11 Cu4 O15 95.4(12) . .
O76 Cu5 N14 168.1(8) . .
O76 Cu5 O75 83.5(10) . .
N14 Cu5 O75 90.9(11) . .
O76 Cu5 O77 94.0(8) . .
N14 Cu5 O77 92.5(9) . .
O75 Cu5 O77 174.0(11) . .
O76 Cu5 N1 87.3(7) . .
N14 Cu5 N1 103.4(8) . .
O75 Cu5 N1 92.9(11) . .
O77 Cu5 N1 81.6(9) . .
O76 Cu5 N18 83.4(7) . 3_556
N14 Cu5 N18 87.0(8) . 3_556
O75 Cu5 N18 97.6(10) . 3_556
O77 Cu5 N18 87.4(9) . 3_556
N1 Cu5 N18 165.1(8) . 3_556
O22 P1 O44 108.0(16) . .
O22 P1 O21 105.4(16) . .
O44 P1 O21 105.2(16) . .
O22 P1 O31 106.2(16) . 3_666
O44 P1 O31 109.6(17) . 3_666
O21 P1 O31 121.7(14) . 3_666
O22 P1 P2 78.1(14) . .
O44 P1 P2 74.8(13) . .
O21 P1 P2 50.3(9) . .
O31 P1 P2 172.0(12) 3_666 .
O22 P1 P5 81.0(14) . 3_666
O44 P1 P5 82.9(14) . 3_666
O21 P1 P5 167.1(12) . 3_666
O31 P1 P5 45.3(10) 3_666 3_666
P2 P1 P5 142.6(8) . 3_666
O45 P2 O23 109.6(19) . .
O45 P2 O21 105.0(15) . .
O23 P2 O21 105.1(16) . .
O45 P2 O24 109.9(18) . .
O23 P2 O24 109.6(18) . .
O21 P2 O24 117.5(14) . .
O45 P2 P1 78.4(15) . .
O23 P2 P1 76.9(15) . .
O21 P2 P1 48.5(8) . .
O24 P2 P1 165.9(13) . .
O45 P2 P3 81.9(14) . .
O23 P2 P3 83.8(15) . .
O21 P2 P3 165.7(11) . .
O24 P2 P3 48.3(11) . .
P1 P2 P3 145.8(9) . .
O45 P2 K1 32.0(13) . .
O23 P2 K1 77.8(12) . .
O21 P2 K1 118.3(9) . .
O24 P2 K1 118.9(12) . .
P1 P2 K1 74.3(6) . .
P3 P2 K1 74.2(6) . .
O45 P2 K1 81.1(14) . 3_666
O23 P2 K1 28.8(11) . 3_666
O21 P2 K1 118.1(9) . 3_666
O24 P2 K1 117.4(11) . 3_666
P1 P2 K1 74.5(5) . 3_666
P3 P2 K1 75.0(6) . 3_666
K1 P2 K1 49.1(5) . 3_666
O26 P3 O46 113(2) . .
O26 P3 O28 105.3(18) . .
O46 P3 O28 102(2) . .
O26 P3 O24 101.4(17) . .
O46 P3 O24 118(2) . .
O28 P3 O24 116.8(15) . .
O26 P3 P4 80.6(14) . .
O46 P3 P4 72.5(19) . .
O28 P3 P4 50.5(8) . .
O24 P3 P4 166.6(14) . .
O26 P3 P2 77.7(15) . .
O46 P3 P2 88(2) . .
O28 P3 P2 167.5(12) . .
O24 P3 P2 50.9(12) . .
P4 P3 P2 141.6(9) . .
O47 P4 O19 107(2) . 3_666
O47 P4 O27 104(2) . .
O19 P4 O27 107.4(16) 3_666 .
O47 P4 O28 106.5(18) . .
O19 P4 O28 120.5(13) 3_666 .
O27 P4 O28 110.0(16) . .
O47 P4 P3 78(2) . .
O19 P4 P3 167.2(11) 3_666 .
O27 P4 P3 81.7(14) . .
O28 P4 P3 46.8(9) . .
O47 P4 P5 79.9(18) . .
O19 P4 P5 46.4(9) 3_666 .
O27 P4 P5 78.8(14) . .
O28 P4 P5 166.8(11) . .
P3 P4 P5 146.2(9) . .
O47 P4 O46 38(2) . .
O19 P4 O46 142.7(16) 3_666 .
O27 P4 O46 96.2(17) . .
O28 P4 O46 75.2(14) . .
P3 P4 O46 41.1(13) . .
P5 P4 O46 114.5(13) . .
O47 P4 K1 78.2(15) . 3_666
O19 P4 K1 116.0(9) 3_666 3_666
O27 P4 K1 25.8(14) . 3_666
O28 P4 K1 118.0(10) . 3_666
P3 P4 K1 76.1(6) . 3_666
P5 P4 K1 74.3(6) . 3_666
O46 P4 K1 75.6(10) . 3_666
O47 P4 K1 28.8(15) . .
O19 P4 K1 115.9(10) 3_666 .
O27 P4 K1 75.2(14) . .
O28 P4 K1 117.4(10) . .
P3 P4 K1 74.7(6) . .
P5 P4 K1 73.8(6) . .
O46 P4 K1 42.9(10) . .
K1 P4 K1 49.4(5) 3_666 .
O30 P5 O31 106.9(18) . .
O30 P5 O19 101.8(19) . 3_666
O31 P5 O19 121.9(18) . 3_666
O30 P5 O48 113.6(19) . .
O31 P5 O48 105.6(17) . .
O19 P5 O48 107.4(16) 3_666 .
O30 P5 P4 78.2(16) . .
O31 P5 P4 167.4(15) . .
O19 P5 P4 45.5(11) 3_666 .
O48 P5 P4 82.1(13) . .
O30 P5 P1 81.9(16) . 3_666
O31 P5 P1 48.9(12) . 3_666
O19 P5 P1 170.8(14) 3_666 3_666
O48 P5 P1 78.3(13) . 3_666
P4 P5 P1 143.6(9) . 3_666
O30 P5 K1 33.3(14) . 3_666
O31 P5 K1 118.0(12) . 3_666
O19 P5 K1 113.6(12) 3_666 3_666
O48 P5 K1 80.3(11) . 3_666
P4 P5 K1 72.6(6) . 3_666
P1 P5 K1 74.0(6) 3_666 3_666
O30 P5 K1 82.3(15) . .
O31 P5 K1 118.5(13) . .
O19 P5 K1 114.5(12) 3_666 .
O48 P5 K1 31.3(11) . .
P4 P5 K1 73.2(6) . .
P1 P5 K1 74.2(6) 3_666 .
K1 P5 K1 49.1(5) 3_666 .
W1 O2 W15 139.2(13) . 3_666
W1 O2 W16 143.8(11) . 3_666
W15 O2 W16 60.8(5) 3_666 3_666
W2 O3 W1 149.0(13) . .
W3 O5 W2 157.8(11) . .
W3 O6 W14 144.2(10) . 3_666
W3 O6 W13 142.9(10) . 3_666
W14 O6 W13 60.7(5) 3_666 3_666
W4 O8 W3 159.8(10) . .
W4 O9 W13 146.5(10) . 3_666
W4 O9 W12 142.6(10) . 3_666
W13 O9 W12 58.2(6) 3_666 3_666
W4 O11 W5 148.5(16) . .
W5 O12 W12 148.6(11) . 3_666
W5 O12 W11 138.5(13) . 3_666
W12 O12 W11 59.9(5) 3_666 3_666
W5 O13 Cu3 146.2(13) . .
Cu3 O14 Cu4 121.2(9) . .
Cu3 O14 H14 119.4 . .
Cu4 O14 H14 119.4 . .
Cu1 O16 Cu2 135.7(13) . .
Cu1 O16 H16 112.1 . .
Cu2 O16 H16 112.1 . .
W6 O17 W5 120.2(9) . .
W4 O18 W7 120.3(9) . .
P4 O19 P5 88.1(14) 3_666 3_666
P4 O19 W5 120.3(12) 3_666 .
P5 O19 W5 118.3(14) 3_666 .
P4 O19 W6 122.2(14) 3_666 .
P5 O19 W6 120.0(13) 3_666 .
W5 O19 W6 91.0(8) . .
W8 O20 W3 118.4(10) . .
P1 O21 P2 81.2(12) . .
P1 O21 W3 121.0(11) . .
P2 O21 W3 120.6(10) . .
P1 O21 W8 120.8(11) . .
P2 O21 W8 121.0(11) . .
W3 O21 W8 95.1(8) . .
O23 O22 P1 101(2) . .
O23 O22 O48 140(2) . 3_666
P1 O22 O48 102(2) . 3_666
O23 O22 W13 98.4(19) . 3_666
P1 O22 W13 131.6(17) . 3_666
O48 O22 W13 90.3(16) 3_666 3_666
O23 O22 K1 71.1(16) . 3_666
P1 O22 K1 130.9(16) . 3_666
O48 O22 K1 69.4(14) 3_666 3_666
W13 O22 K1 97.3(11) 3_666 3_666
O22 O23 P2 104(2) . .
O22 O23 O26 154(3) . .
P2 O23 O26 94(2) . .
O22 O23 W14 94.8(17) . 3_666
P2 O23 W14 126.7(18) . 3_666
O26 O23 W14 90.0(18) . 3_666
O22 O23 K1 76.2(17) . 3_666
P2 O23 K1 134.5(17) . 3_666
O26 O23 K1 77.8(17) . 3_666
W14 O23 K1 98.2(11) 3_666 3_666
P3 O24 P2 80.8(12) . .
P3 O24 W2 125.5(15) . .
P2 O24 W2 121.5(16) . .
P3 O24 W9 118.6(15) . .
P2 O24 W9 117.2(13) . .
W2 O24 W9 95.6(8) . .
W9 O25 W2 121.5(9) . .
P3 O26 O27 101(2) . .
P3 O26 O23 104(2) . .
O27 O26 O23 127(3) . .
P3 O26 W15 137(2) . 3_666
O27 O26 W15 95.6(19) . 3_666
O23 O26 W15 96.1(17) . 3_666
P3 O26 K1 127.7(19) . 3_666
O27 O26 K1 61.9(17) . 3_666
O23 O26 K1 65.7(16) . 3_666
W15 O26 K1 94.8(13) 3_666 3_666
P4 O27 O30 98(2) . .
P4 O27 O26 95(2) . .
O30 O27 O26 162(3) . .
P4 O27 W16 123(2) . 3_666
O30 O27 W16 91(2) . 3_666
O26 O27 W16 92.6(18) . 3_666
P4 O27 K1 138(2) . 3_666
O30 O27 K1 81(2) . 3_666
O26 O27 K1 81.6(19) . 3_666
W16 O27 K1 98.4(13) 3_666 3_666
P3 O28 P4 82.7(11) . .
P3 O28 W10 120.9(13) . .
P4 O28 W10 121.4(12) . .
P3 O28 W1 122.9(13) . .
P4 O28 W1 118.7(12) . .
W10 O28 W1 93.3(7) . .
W10 O29 W1 118.3(9) . .
P5 O30 O27 104(2) . .
P5 O30 O44 102(2) . 3_666
O27 O30 O44 129(3) . 3_666
P5 O30 W17 136(2) . 3_666
O27 O30 W17 96(2) . 3_666
O44 O30 W17 94.2(18) 3_666 3_666
P5 O30 K1 129(2) . 3_666
O27 O30 K1 64.3(17) . 3_666
O44 O30 K1 65.3(14) 3_666 3_666
W17 O30 K1 94.3(12) 3_666 3_666
P5 O31 P1 85.7(14) . 3_666
P5 O31 W4 123.0(12) . 3_666
P1 O31 W4 118.5(16) 3_666 3_666
P5 O31 W7 122.2(16) . 3_666
P1 O31 W7 116.8(11) 3_666 3_666
W4 O31 W7 93.3(9) 3_666 3_666
W10 O32 W5 155.2(10) . 3_666
W10 O34 W9 151.2(13) . .
W8 O36 W9 157.1(14) . .
W8 O38 W7 157.3(11) . .
W6 O40 W7 154.0(11) . .
W6 O41 W1 154.4(10) . 3_666
W6 O42 Cu1 139.6(10) . .
O45 O44 P1 98(2) . .
O45 O44 O30 155(2) . 3_666
P1 O44 O30 93(2) . 3_666
O45 O44 W18 98(2) . .
P1 O44 W18 127.6(15) . .
O30 O44 W18 92.9(17) 3_666 .
O45 O44 K1 81.7(16) . .
P1 O44 K1 134.1(17) . .
O30 O44 K1 75.2(15) 3_666 .
W18 O44 K1 97.5(13) . .
P2 O45 O44 109(3) . .
P2 O45 W19 134(2) . .
O44 O45 W19 90.3(19) . .
P2 O45 K1 132.4(19) . .
O44 O45 K1 66.6(16) . .
W19 O45 K1 93.7(12) . .
O47 O46 P3 109(3) . .
O47 O46 W20 101(3) . .
P3 O46 W20 128(2) . .
O47 O46 P4 42.6(19) . .
P3 O46 P4 66.4(15) . .
W20 O46 P4 125(2) . .
O47 O46 K1 72(2) . .
P3 O46 K1 132(2) . .
W20 O46 K1 97.8(14) . .
P4 O46 K1 102.7(15) . .
O46 O47 P4 100(3) . .
O46 O47 O48 148(3) . .
P4 O47 O48 104(3) . .
O46 O47 W11 90(2) . .
P4 O47 W11 130(2) . .
O48 O47 W11 90(2) . .
O46 O47 K1 78(2) . .
P4 O47 K1 135(2) . .
O48 O47 K1 70.4(16) . .
W11 O47 K1 95.7(13) . .
O22 O48 P5 99(2) 3_666 .
O22 O48 O47 145(3) 3_666 .
P5 O48 O47 94(2) . .
O22 O48 W12 97.2(17) 3_666 .
P5 O48 W12 129.0(17) . .
O47 O48 W12 100.1(18) . .
O22 O48 K1 75.0(16) 3_666 .
P5 O48 K1 129.5(16) . .
O47 O48 K1 71.5(18) . .
W12 O48 K1 101.4(12) . .
W10 O49 W20 143.1(10) . .
W10 O49 W11 147.1(9) . .
W20 O49 W11 54.4(4) . .
W9 O50 W19 142.9(13) . .
W9 O50 W20 142.9(13) . .
W19 O50 W20 64.3(7) . .
W19 O51 W8 150.4(11) . .
W19 O51 W18 56.5(6) . .
W8 O51 W18 144.7(9) . .
W7 O52 W17 142.5(12) . .
W7 O52 W18 143.6(11) . .
W17 O52 W18 61.0(5) . .
W6 O53 W17 144.7(10) . .
W6 O53 W16 146.3(12) . .
W17 O53 W16 56.9(5) . .
W2 O64 W15 142.5(11) 3_666 .
W2 O64 W14 144.5(12) 3_666 .
W15 O64 W14 58.3(5) . .
W15 O65 O74 106(4) . .
W15 O65 O66 102(3) . .
O74 O65 O66 150(4) . .
W15 O65 W14 82(3) . .
O74 O65 W14 24(2) . .
O66 O65 W14 170(3) . .
W15 O65 W16 81(2) . .
O74 O65 W16 170(3) . .
O66 O65 W16 21.1(19) . .
W14 O65 W16 162(3) . .
W15 O65 K1 129(3) . .
O74 O65 K1 79(3) . .
O66 O65 K1 75(2) . .
W14 O65 K1 95.9(15) . .
W16 O65 K1 90.9(14) . .
W16 O66 O67 104(5) . .
W16 O66 O65 117(5) . .
O67 O66 O65 139(4) . .
W16 O66 W17 78(3) . .
O67 O66 W17 26(2) . .
O65 O66 W17 165(4) . .
W16 O66 W15 88(3) . .
O67 O66 W15 168(4) . .
O65 O66 W15 29.3(19) . .
W17 O66 W15 165(3) . .
W16 O66 K1 139(3) . .
O67 O66 K1 75(3) . .
O65 O66 K1 77(2) . .
W17 O66 K1 91.9(16) . .
W15 O66 K1 95.4(16) . .
W17 O67 O66 116(4) . .
W17 O67 O68 91(3) . .
O66 O67 O68 152(4) . .
W17 O67 W16 89(3) . .
O66 O67 W16 27(2) . .
O68 O67 W16 174(3) . .
W17 O67 W18 74(3) . .
O66 O67 W18 168(4) . .
O68 O67 W18 16.9(18) . .
W16 O67 W18 163(3) . .
W17 O67 K1 128(3) . .
O66 O67 K1 80(3) . .
O68 O67 K1 75(2) . .
W16 O67 K1 100.2(17) . .
W18 O67 K1 88.6(13) . .
W18 O68 O67 130(4) . .
W18 O68 O69 93(4) . .
O67 O68 O69 136(4) . .
W18 O68 W17 100(3) . .
O67 O68 W17 31.3(18) . .
O69 O68 W17 167(4) . .
W18 O68 W19 65(3) . .
O67 O68 W19 165(3) . .
O69 O68 W19 29.0(17) . .
W17 O68 W19 164(3) . .
W18 O68 K1 137(3) . .
O67 O68 K1 75(2) . .
O69 O68 K1 74(2) . .
W17 O68 K1 95.6(18) . .
W19 O68 K1 94.1(15) . .
W19 O69 O70 113(4) . .
W19 O69 O68 95(3) . .
O70 O69 O68 150(4) . .
W19 O69 W20 93(3) . .
O70 O69 W20 20(2) . .
O68 O69 W20 170(3) . .
W19 O69 W18 69(2) . .
O70 O69 W18 172(3) . .
O68 O69 W18 25.3(17) . .
W20 O69 W18 163(3) . .
W19 O69 K1 131(3) . .
O70 O69 K1 80(3) . .
O68 O69 K1 73(2) . .
W20 O69 K1 97.2(16) . .
W18 O69 K1 92.2(14) . .
W20 O70 O69 133(5) . .
W20 O70 O71 91(3) . .
O69 O70 O71 135(4) . .
W20 O70 W19 104(3) . .
O69 O70 W19 30(2) . .
O71 O70 W19 165(3) . .
W20 O70 W11 66(2) . .
O69 O70 W11 161(4) . .
O71 O70 W11 25.6(16) . .
W19 O70 W11 169(3) . .
W20 O70 K1 138(3) . .
O69 O70 K1 77(3) . .
O71 O70 K1 72.2(19) . .
W19 O70 K1 97.3(17) . .
W11 O70 K1 89.9(14) . .
W11 O71 O72 123(5) . .
W11 O71 O70 91(4) . .
O72 O71 O70 143(5) . .
W11 O71 W12 96(3) . .
O72 O71 W12 29(3) . .
O70 O71 W12 171(3) . .
W11 O71 W20 65(3) . .
O72 O71 W20 166(4) . .
O70 O71 W20 26.4(16) . .
W12 O71 W20 161(3) . .
W11 O71 K1 130(3) . .
O72 O71 K1 72(3) . .
O70 O71 K1 73.3(19) . .
W12 O71 K1 97.8(18) . .
W20 O71 K1 94.3(14) . .
W12 O72 O71 122(5) . .
W12 O72 O73 78(3) . .
O71 O72 O73 153(5) . .
W12 O72 W11 98(3) . .
O71 O72 W11 26(3) . .
O73 O72 W11 171(3) . .
W12 O72 W13 63(2) . .
O71 O72 W13 169(4) . .
O73 O72 W13 17.5(18) . .
W11 O72 W13 162(3) . .
W12 O72 K1 141(3) . .
O71 O72 K1 87(3) . .
O73 O72 K1 85(2) . .
W11 O72 K1 102.4(19) . .
W13 O72 K1 93.0(13) . .
W13 O73 O72 127(4) . .
W13 O73 W12 94(3) . .
O72 O73 W12 36.7(18) . .
W13 O73 O74 94(4) . .
O72 O73 O74 132(4) . .
W12 O73 O74 168(3) . .
W13 O73 W14 72(3) . .
O72 O73 W14 153(3) . .
W12 O73 W14 165(3) . .
O74 O73 W14 22.3(17) . .
W13 O73 K1 125(3) . .
O72 O73 K1 65(2) . .
W12 O73 K1 95.9(18) . .
O74 O73 K1 73(2) . .
W14 O73 K1 88.4(13) . .
W14 O74 O65 113(4) . .
W14 O74 O73 107(4) . .
O65 O74 O73 140(4) . .
W14 O74 W15 84(3) . .
O65 O74 W15 29(2) . .
O73 O74 W15 168(3) . .
W14 O74 W13 83(3) . .
O65 O74 W13 163(4) . .
O73 O74 W13 24.6(17) . .
W15 O74 W13 165(3) . .
W14 O74 K1 136(3) . .
O65 O74 K1 75(3) . .
O73 O74 K1 76(2) . .
W15 O74 K1 93.7(16) . .
W13 O74 K1 90.4(15) . .
Cu5 O76 Cu2 117.0(9) . 4_565
Cu5 O76 Cu3 115.9(8) . 4_565
Cu2 O76 Cu3 117.1(7) 4_565 4_565
Cu5 O76 H76 100.6 . .
Cu2 O76 H76 100.6 4_565 .
Cu3 O76 H76 100.6 4_565 .
N2 N1 C1 104(2) . .
N2 N1 Cu5 120.8(16) . .
C1 N1 Cu5 135.5(17) . .
N3 N2 N1 113(2) . .
N3 N2 Cu3 127.1(17) . 4_565
N1 N2 Cu3 117.6(16) . 4_565
N2 N3 N4 110.6(19) . .
N2 N3 H3 124.7 . .
N4 N3 H3 124.7 . .
C1 N4 N3 102.1(19) . .
C1 N4 Cu1 137.8(17) . 3_566
N3 N4 Cu1 114.7(14) . 3_566
C9 N5 C8 109(2) . .
C9 N5 C5 131(2) . .
C8 N5 C5 120(2) . .
C8 N6 N7 119(3) . .
C9 N7 N6 101(2) . .
C9 N7 Cu1 130.1(19) . .
N6 N7 Cu1 128.8(19) . .
C10 N8 N9 103(2) . .
C10 N8 Cu1 143.0(17) . .
N9 N8 Cu1 112.7(15) . .
N10 N9 N8 111.3(18) . .
N10 N9 Cu2 121.6(14) . .
N8 N9 Cu2 127.0(16) . .
N9 N10 N11 106.4(18) . .
N9 N10 Cu3 125.8(15) . .
N11 N10 Cu3 127.5(16) . .
C10 N11 N10 105(2) . .
C10 N11 Cu4 143.1(17) . .
N10 N11 Cu4 111.1(15) . .
C17 N12 C14 129(2) . .
C17 N12 N13 113(2) . .
C14 N12 N13 118(2) . .
C18 N13 N12 104(2) . .
C18 N14 C17 108(2) . .
C18 N14 Cu5 129.7(17) . .
C17 N14 Cu5 122.2(16) . .
C20 N15 C19 103(2) . .
C20 N15 Cu4 125.5(18) . 3_556
C19 N15 Cu4 131.0(18) . 3_556
N17 N16 C19 107(2) . .
N16 N17 C20 112(2) . .
N16 N17 C21 127(2) . .
C20 N17 C21 121(2) . .
C27 N18 N19 106.6(19) . .
C27 N18 Cu5 142.4(16) . 3_556
N19 N18 Cu5 111.0(14) . 3_556
N20 N19 N18 106.7(19) . .
N20 N19 Cu2 129.2(15) . 2_546
N18 N19 Cu2 123.7(15) . 2_546
N19 N20 N21 115.1(18) . .
N19 N20 H20 122.4 . .
N21 N20 H20 122.4 . .
N20 N21 C27 103.8(19) . .
N20 N21 Cu4 118.4(14) . .
C27 N21 Cu4 136.5(17) . .
N4 C1 N1 111(2) . .
N4 C1 C2 121(2) . .
N1 C1 C2 128(2) . .
C3 C2 C7 124(3) . .
C3 C2 C1 112(3) . .
C7 C2 C1 123(3) . .
C2 C3 C4 124(3) . .
C2 C3 H3A 118.0 . .
C4 C3 H3A 118.0 . .
C5 C4 C3 111(3) . .
C5 C4 H4 124.7 . .
C3 C4 H4 124.7 . .
C6 C5 C4 124(2) . .
C6 C5 N5 121(2) . .
C4 C5 N5 115(2) . .
C5 C6 C7 119(3) . .
C5 C6 H6 120.5 . .
C7 C6 H6 120.5 . .
C2 C7 C6 119(3) . .
C2 C7 H7 120.6 . .
C6 C7 H7 120.6 . .
N6 C8 N5 99(2) . .
N6 C8 H8 130.3 . .
N5 C8 H8 130.3 . .
N7 C9 N5 110(2) . .
N7 C9 H9 124.8 . .
N5 C9 H9 124.8 . .
N11 C10 N8 115(2) . .
N11 C10 C11 123(2) . .
N8 C10 C11 122(2) . .
C12 C11 C16 126(3) . .
C12 C11 C10 116(3) . .
C16 C11 C10 118(2) . .
C11 C12 C13 119(3) . .
C11 C12 H12 120.3 . .
C13 C12 H12 120.3 . .
C14 C13 C12 115(2) . .
C14 C13 H13 122.3 . .
C12 C13 H13 122.3 . .
C15 C14 C13 125(2) . .
C15 C14 N12 118(2) . .
C13 C14 N12 117(2) . .
C14 C15 C16 119(3) . .
C14 C15 H15 120.4 . .
C16 C15 H15 120.4 . .
C11 C16 C15 115(3) . .
C11 C16 H16A 122.6 . .
C15 C16 H16A 122.6 . .
N12 C17 N14 104(2) . .
N12 C17 H17 127.9 . .
N14 C17 H17 127.9 . .
N14 C18 N13 110(2) . .
N14 C18 H18 124.8 . .
N13 C18 H18 124.8 . .
N16 C19 N15 111(2) . .
N16 C19 H19 124.5 . .
N15 C19 H19 124.5 . .
N17 C20 N15 107(2) . .
N17 C20 H20A 126.4 . .
N15 C20 H20A 126.4 . .
C22 C21 N17 123(3) . .
C22 C21 C26 122(2) . .
N17 C21 C26 115(2) . .
C21 C22 C23 113(3) . .
C21 C22 H22 123.3 . .
C23 C22 H22 123.3 . .
C24 C23 C22 129(3) . .
C24 C23 H23 115.3 . .
C22 C23 H23 115.3 . .
C25 C24 C23 118(3) . .
C25 C24 C27 120(2) . .
C23 C24 C27 122(3) . .
C24 C25 C26 121(3) . .
C24 C25 H25 119.6 . .
C26 C25 H25 119.6 . .
C25 C26 C21 116(3) . .
C25 C26 H26 122.1 . .
C21 C26 H26 122.1 . .
N18 C27 N21 108(2) . .
N18 C27 C24 128(2) . .
N21 C27 C24 125(2) . .
K1 O1W K1 152(5) . 3_666

loop_
_geom_bond_atom_site_label_1
_geom_bond_atom_site_label_2
_geom_bond_distance
_geom_bond_site_symmetry_2
W1 O1 1.66(2) .
W1 O2 1.895(19) .
W1 O29 1.955(17) .
W1 O3 1.98(2) .
W1 O41 2.041(18) 3_666
W1 O28 2.281(19) .
W2 O4 1.80(2) .
W2 O64 1.881(18) 3_666
W2 O5 1.940(19) .
W2 O3 1.959(19) .
W2 O25 1.98(2) .
W2 O24 2.23(2) .
W3 O7 1.716(19) .
W3 O6 1.874(17) .
W3 O5 1.92(2) .
W3 O8 1.935(19) .
W3 O20 1.94(2) .
W3 O21 2.23(2) .
W4 O10 1.742(18) .
W4 O11 1.85(2) .
W4 O18 1.902(18) .
W4 O8 1.916(19) .
W4 O9 1.93(2) .
W4 O31 2.27(2) 3_666
W5 O13 1.703(18) .
W5 O12 1.789(18) .
W5 O17 1.913(18) .
W5 O32 1.93(2) 3_666
W5 O11 2.10(2) .
W5 O19 2.30(2) .
W6 O42 1.736(15) .
W6 O41 1.836(17) .
W6 O40 1.842(16) .
W6 O17 1.894(15) .
W6 O53 1.900(17) .
W6 O19 2.33(2) .
W7 O39 1.73(2) .
W7 O52 1.835(18) .
W7 O18 1.911(17) .
W7 O38 1.954(19) .
W7 O40 2.030(18) .
W7 O31 2.27(2) 3_666
W8 O37 1.739(18) .
W8 O38 1.88(2) .
W8 O20 1.91(2) .
W8 O36 1.92(2) .
W8 O51 1.94(2) .
W8 O21 2.25(2) .
W9 O35 1.79(2) .
W9 O25 1.82(2) .
W9 O50 1.85(2) .
W9 O36 1.94(2) .
W9 O34 2.08(2) .
W9 O24 2.26(2) .
W10 O33 1.74(3) .
W10 O34 1.82(2) .
W10 O49 1.897(16) .
W10 O29 1.902(19) .
W10 O32 1.92(2) .
W10 O28 2.27(2) .
W11 O71 0.85(5) .
W11 O72 1.67(4) .
W11 O60 1.76(2) .
W11 W20 1.802(3) .
W11 O70 1.97(4) .
W11 O49 2.003(16) .
W11 W12 2.076(3) .
W11 O12 2.127(19) 3_666
W11 O47 2.21(3) .
W11 K1 3.584(17) .
W12 O72 1.02(4) .
W12 O73 1.67(4) .
W12 O61 1.73(5) .
W12 O71 1.80(4) .
W12 W13 1.902(3) .
W12 O9 1.968(19) 3_666
W12 O12 2.028(17) 3_666
W12 O48 2.15(3) .
W12 K1 3.682(17) .
W13 O73 0.81(5) .
W13 O62 1.888(10) .
W13 O74 1.93(4) .
W13 O9 1.94(2) 3_666
W13 O6 1.984(18) 3_666
W13 W14 2.001(3) .
W13 O72 2.13(4) .
W13 O22 2.14(3) 3_666
W13 K1 3.634(16) .
W14 O74 0.83(5) .
W14 O63 1.85(4) .
W14 O65 1.85(4) .
W14 W15 1.957(3) .
W14 O6 1.975(17) 3_666
W14 O64 2.009(18) .
W14 O73 2.10(4) .
W14 O23 2.28(3) 3_666
W14 K1 3.707(16) .
W15 O65 0.94(4) .
W15 O54 1.70(6) .
W15 O74 1.86(4) .
W15 O66 1.88(4) .
W15 O2 1.965(18) 3_666
W15 O64 2.006(18) .
W15 W16 2.013(3) .
W15 O26 2.17(3) 3_666
W15 K1 3.686(16) .
W16 O66 0.78(5) .
W16 O55 1.65(4) .
W16 O67 1.65(4) .
W16 W17 1.873(3) .
W16 O65 1.94(4) .
W16 O53 1.982(18) .
W16 O2 2.01(2) 3_666
W16 O27 2.28(3) 3_666
W16 K1 3.618(16) .
W17 O67 0.92(4) .
W17 O68 1.78(4) .
W17 O56 1.80(4) .
W17 O66 1.87(4) .
W17 O53 1.948(16) .
W17 O52 2.007(19) .
W17 W18 2.073(3) .
W17 O30 2.12(3) 3_666
W17 K1 3.583(16) .
W18 O68 0.81(5) .
W18 O57 1.74(4) .
W18 W19 1.803(3) .
W18 O69 1.90(4) .
W18 O51 1.971(19) .
W18 O52 2.076(19) .
W18 O67 2.12(4) .
W18 O44 2.18(3) .
W18 K1 3.582(17) .
W19 O69 0.97(4) .
W19 O58 1.59(6) .
W19 O70 1.78(4) .
W19 O51 1.825(18) .
W19 O68 1.99(4) .
W19 O50 2.01(2) .
W19 W20 2.166(3) .
W19 O45 2.24(3) .
W19 K1 3.672(17) .
W20 O70 0.89(4) .
W20 O59 1.62(5) .
W20 O69 1.88(4) .
W20 O49 1.938(17) .
W20 O71 2.00(5) .
W20 O50 2.06(2) .
W20 O46 2.21(3) .
W20 K1 3.706(17) .
Cu1 O16 1.845(18) .
Cu1 N7 1.98(2) .
Cu1 N4 2.09(2) 3_566
Cu1 N8 2.26(2) .
Cu1 O42 2.277(17) .
Cu1 O43 2.38(2) .
Cu2 O16 1.867(17) .
Cu2 N19 1.90(2) 2_556
Cu2 N9 1.931(18) .
Cu2 O76 2.015(16) 4_666
Cu3 O14 1.883(16) .
Cu3 N10 1.96(2) .
Cu3 N2 1.97(2) 4_666
Cu3 O76 2.052(16) 4_666
Cu3 O13 2.315(19) .
Cu4 N15 1.95(2) 3_556
Cu4 O14 1.985(17) .
Cu4 N21 2.031(19) .
Cu4 N11 2.12(2) .
Cu4 O15 2.186(19) .
Cu5 O76 1.964(16) .
Cu5 N14 1.97(2) .
Cu5 O75 2.06(2) .
Cu5 O77 2.09(2) .
Cu5 N1 2.23(2) .
Cu5 N18 2.45(2) 3_556
P1 O22 1.57(3) .
P1 O44 1.63(4) .
P1 O21 1.64(2) .
P1 O31 1.66(3) 3_666
P1 P2 2.17(2) .
P1 P5 2.20(2) 3_666
P2 O45 1.41(4) .
P2 O23 1.55(3) .
P2 O21 1.69(3) .
P2 O24 1.72(3) .
P2 P3 2.18(2) .
P2 K1 3.86(2) .
P2 K1 3.86(2) 3_666
P3 O26 1.51(4) .
P3 O46 1.54(4) .
P3 O28 1.58(3) .
P3 O24 1.65(3) .
P3 P4 2.14(2) .
P4 O47 1.53(4) .
P4 O19 1.57(3) 3_666
P4 O27 1.59(4) .
P4 O28 1.67(2) .
P4 P5 2.19(2) .
P4 O46 2.23(4) .
P4 K1 3.83(2) 3_666
P4 K1 3.85(2) .
P5 O30 1.50(4) .
P5 O31 1.57(3) .
P5 O19 1.59(2) 3_666
P5 O48 1.65(3) .
P5 P1 2.20(2) 3_666
P5 K1 3.86(2) 3_666
P5 K1 3.87(2) .
K1 O1W 0.77(5) .
K1 O27 2.50(4) 3_666
K1 O1W 2.51(6) 3_666
K1 O44 2.57(3) .
K1 O48 2.60(3) .
K1 O23 2.61(3) 3_666
K1 O47 2.62(4) .
K1 O22 2.68(3) 3_666
K1 O46 2.69(4) .
K1 O30 2.73(4) 3_666
K1 O45 2.77(3) .
K1 O26 2.80(4) 3_666
O2 W15 1.965(18) 3_666
O2 W16 2.01(2) 3_666
O6 W14 1.975(17) 3_666
O6 W13 1.984(18) 3_666
O9 W13 1.94(2) 3_666
O9 W12 1.968(19) 3_666
O12 W12 2.028(17) 3_666
O12 W11 2.127(19) 3_666
O14 H14 0.9300 .
O16 H16 0.9300 .
O19 P4 1.57(3) 3_666
O19 P5 1.59(2) 3_666
O22 O23 1.49(5) .
O22 O48 1.62(5) 3_666
O22 W13 2.14(3) 3_666
O22 K1 2.68(3) 3_666
O23 O26 1.71(5) .
O23 W14 2.28(3) 3_666
O23 K1 2.61(3) 3_666
O26 O27 1.68(5) .
O26 W15 2.17(3) 3_666
O26 K1 2.80(4) 3_666
O27 O30 1.59(5) .
O27 W16 2.28(3) 3_666
O27 K1 2.50(4) 3_666
O30 O44 1.80(5) 3_666
O30 W17 2.12(3) 3_666
O30 K1 2.73(4) 3_666
O31 P1 1.66(3) 3_666
O31 W4 2.27(2) 3_666
O31 W7 2.27(2) 3_666
O32 W5 1.93(2) 3_666
O41 W1 2.041(18) 3_666
O44 O45 1.47(5) .
O44 O30 1.80(5) 3_666
O46 O47 1.38(6) .
O47 O48 1.70(5) .
O48 O22 1.62(5) 3_666
O64 W2 1.881(18) 3_666
O65 O74 1.36(5) .
O65 O66 1.46(6) .
O66 O67 1.28(5) .
O67 O68 1.50(6) .
O68 O69 1.67(5) .
O69 O70 1.16(5) .
O70 O71 1.77(6) .
O71 O72 1.04(5) .
O72 O73 1.54(6) .
O73 O74 1.70(6) .
O76 Cu2 2.015(16) 4_565
O76 Cu3 2.052(16) 4_565
O76 H76 0.9800 .
N1 N2 1.32(3) .
N1 C1 1.41(3) .
N2 N3 1.27(3) .
N2 Cu3 1.97(2) 4_565
N3 N4 1.41(3) .
N3 H3 0.8600 .
N4 C1 1.37(3) .
N4 Cu1 2.09(2) 3_566
N5 C9 1.32(3) .
N5 C8 1.42(4) .
N5 C5 1.53(3) .
N6 C8 1.23(4) .
N6 N7 1.36(3) .
N7 C9 1.30(3) .
N8 C10 1.30(3) .
N8 N9 1.35(3) .
N9 N10 1.31(3) .
N10 N11 1.37(3) .
N11 C10 1.30(3) .
N12 C17 1.32(3) .
N12 C14 1.40(3) .
N12 N13 1.40(3) .
N13 C18 1.38(3) .
N14 C18 1.33(3) .
N14 C17 1.46(3) .
N15 C20 1.39(3) .
N15 C19 1.39(4) .
N15 Cu4 1.95(2) 3_556
N16 N17 1.31(3) .
N16 C19 1.32(4) .
N17 C20 1.33(3) .
N17 C21 1.40(3) .
N18 C27 1.32(3) .
N18 N19 1.38(3) .
N18 Cu5 2.45(2) 3_556
N19 N20 1.23(3) .
N19 Cu2 1.90(2) 2_546
N20 N21 1.30(3) .
N20 H20 0.8600 .
N21 C27 1.39(3) .
C1 C2 1.49(3) .
C2 C3 1.25(4) .
C2 C7 1.26(4) .
C3 C4 1.44(4) .
C3 H3A 0.9300 .
C4 C5 1.42(4) .
C4 H4 0.9300 .
C5 C6 1.28(4) .
C6 C7 1.42(3) .
C6 H6 0.9300 .
C7 H7 0.9300 .
C8 H8 0.9300 .
C9 H9 0.9300 .
C10 C11 1.58(3) .
C11 C12 1.27(4) .
C11 C16 1.39(4) .
C12 C13 1.47(3) .
C12 H12 0.9300 .
C13 C14 1.37(4) .
C13 H13 0.9300 .
C14 C15 1.33(4) .
C15 C16 1.45(4) .
C15 H15 0.9300 .
C16 H16A 0.9300 .
C17 H17 0.9300 .
C18 H18 0.9300 .
C19 H19 0.9300 .
C20 H20A 0.9300 .
C21 C22 1.37(4) .
C21 C26 1.52(4) .
C22 C23 1.38(3) .
C22 H22 0.9300 .
C23 C24 1.37(4) .
C23 H23 0.9300 .
C24 C25 1.36(4) .
C24 C27 1.47(4) .
C25 C26 1.45(4) .
C25 H25 0.9300 .
C26 H26 0.9300 .
O1W K1 2.51(6) 3_666

loop_
_platon_squeeze_void_nr
_platon_squeeze_void_average_x
_platon_squeeze_void_average_y
_platon_squeeze_void_average_z
_platon_squeeze_void_volume
_platon_squeeze_void_count_electrons
_platon_squeeze_void_content
1 0.387 0.089 0.387 3439 4272 ' '
